data_1563094
loop_
_publ_author_name
'Lockyer, Selena'
'Chiesa, Alessandro'
'Timco, Grigore A.'
'Bennett, Thomas M.'
'Vitorica-Yrzebal, Inigo'
'McInnes, Eric J. L.'
'Carretta, Stefano'
'Winpenny, Richard E. P.'

_publ_section_title
;
 Targeting Molecular Quantum Memory with Embedded Error Correction
;
_journal_name_full 'Chemical Science'
_journal_paper_doi 10.1039/D1SC01506K
_journal_year 2021
_chemical_formula_moiety
'2(C80 H138 Cr6.28 F8 Ni O32), C40 H40 Cu F12 N4 O4 S2, 4(C H2 Cl2), 2(C0.509 H1.018 Cl0.982), 2(C0.491 H0.982 Cl1.018)'
_chemical_formula_sum 'C206 H328 Cl12 Cr12.56 Cu F28 N4 Ni2 O68 S2'
_chemical_formula_weight 5804.30
_space_group_crystal_system monoclinic
_space_group_IT_number 14
_space_group_name_Hall '-P 2yn'
_space_group_name_H-M_alt 'P 1 21/n 1'
_atom_sites_solution_hydrogens mixed
_atom_sites_solution_primary dual
_audit_creation_date 2020-11-12
_audit_creation_method
;
Olex2 1.3
(compiled 2020.07.31 svn.rc2a77460 for OlexSys, GUI svn.r6145)
;
_audit_update_record
;
2021-01-20 deposited with the CCDC.	2021-05-31 downloaded from the CCDC.
;
_cell_angle_alpha 90
_cell_angle_beta 90.912(5)
_cell_angle_gamma 90
_cell_formula_units_Z 2
_cell_length_a 20.4253(11)
_cell_length_b 30.2613(12)
_cell_length_c 23.6931(13)
_cell_measurement_reflns_used 4515
_cell_measurement_temperature 100.0(7)
_cell_measurement_theta_max 46.2620
_cell_measurement_theta_min 2.3750
_cell_volume 14642.8(13)
_computing_cell_refinement 'CrysAlisPro 1.171.40.14d (Rigaku OD, 2018)'
_computing_data_collection 'CrysAlisPro 1.171.40.14d (Rigaku OD, 2018)'
_computing_data_reduction 'CrysAlisPro 1.171.40.14d (Rigaku OD, 2018)'
_computing_molecular_graphics 'Olex2 1.3 (Dolomanov et al., 2009)'
_computing_publication_material 'Olex2 1.3 (Dolomanov et al., 2009)'
_computing_structure_refinement 'SHELXL 2018/3 (Sheldrick, 2015)'
_computing_structure_solution 'SHELXT 2018/2 (Sheldrick, 2018)'
_diffrn_ambient_environment N~2~
_diffrn_ambient_temperature 100.0(7)
_diffrn_detector 'CCD plate'
_diffrn_measured_fraction_theta_full 0.945
_diffrn_measured_fraction_theta_max 0.945
_diffrn_measurement_details
;
List of Runs (angles in degrees, time in seconds):

  # Type    Start    End  Width  t~exp~   \w     \q     \k     \f   Frames
#--------------------------------------------------------------------------
  1  \w     18.00 133.00   1.00    6.00    --   44.70  10.00 -90.00  115
  2  \w    -45.00   2.00   1.00    6.00    --   44.70  10.00 -90.00   47
  3  \w    -26.00  72.00   1.00    6.00    --   44.70   0.00 120.00   98
  4  \w     81.00 132.00   1.00    6.00    --   44.70   0.00 120.00   51
  5  \w    103.00 129.00   1.00   12.00    --  108.20  40.00 -90.00   26
  6  \w    156.00 198.00   1.00   12.00    --  108.20  30.00  90.00   42
  7  \w     19.00 143.00   1.00   12.00    --  108.20  30.00  90.00  124
  8  \w     25.00  52.00   1.00   12.00    --  108.20  40.00-120.00   27
  9  \w    105.00 155.00   1.00   12.00    --  108.20  40.00-120.00   50
 10  \w     21.00  48.00   1.00   12.00    --  108.20  40.00 -90.00   27
 11  \w     19.00 147.00   1.00   12.00    --  108.20  30.00  60.00  128
 12  \w     29.00 197.00   1.00   12.00    --  108.20  50.00 150.00  168
;
_diffrn_measurement_device 'four-circle diffractometer'
_diffrn_measurement_device_type 'XtaLAB AFC11 (RINC): quarter-chi single'
_diffrn_measurement_method '\w scans'
_diffrn_orient_matrix_type 'CrysAlisPro convention (1999,Acta A55,543-557)'
_diffrn_orient_matrix_UB_11 0.0426016000
_diffrn_orient_matrix_UB_12 0.0400842000
_diffrn_orient_matrix_UB_13 0.0168189000
_diffrn_orient_matrix_UB_21 0.0556258000
_diffrn_orient_matrix_UB_22 -0.0175612000
_diffrn_orient_matrix_UB_23 -0.0370366000
_diffrn_orient_matrix_UB_31 -0.0280207000
_diffrn_orient_matrix_UB_32 0.0260023000
_diffrn_orient_matrix_UB_33 -0.0507224000
_diffrn_radiation_monochromator mirror
_diffrn_radiation_probe x-ray
_diffrn_radiation_type 'Cu K\a'
_diffrn_radiation_wavelength 1.54184
_diffrn_reflns_av_R_equivalents 0.1355
_diffrn_reflns_av_unetI/netI 0.1082
_diffrn_reflns_Laue_measured_fraction_full 0.945
_diffrn_reflns_Laue_measured_fraction_max 0.945
_diffrn_reflns_limit_h_max 20
_diffrn_reflns_limit_h_min -20
_diffrn_reflns_limit_k_max 30
_diffrn_reflns_limit_k_min -26
_diffrn_reflns_limit_l_max 21
_diffrn_reflns_limit_l_min -23
_diffrn_reflns_number 53536
_diffrn_reflns_point_group_measured_fraction_full 0.945
_diffrn_reflns_point_group_measured_fraction_max 0.945
_diffrn_reflns_theta_full 50.436
_diffrn_reflns_theta_max 50.436
_diffrn_reflns_theta_min 2.369
_diffrn_source 'Rotating-anode X-ray tube (dual wavelength)'
_diffrn_source_type 'Rigaku (Cu) X-ray DW Source'
_exptl_absorpt_coefficient_mu 5.755
_exptl_absorpt_correction_T_max 1.00000
_exptl_absorpt_correction_T_min 0.76989
_exptl_absorpt_correction_type multi-scan
_exptl_absorpt_process_details
;
CrysAlisPro 1.171.40.14d (Rigaku Oxford Diffraction, 2018)
Empirical absorption correction using spherical harmonics,
 implemented in SCALE3 ABSPACK scaling algorithm.
;
_exptl_crystal_colour 'clear light green'
_exptl_crystal_colour_lustre clear
_exptl_crystal_colour_modifier light
_exptl_crystal_colour_primary green
_exptl_crystal_density_diffrn 1.316
_exptl_crystal_description plate
_exptl_crystal_F_000 6021
_exptl_crystal_size_max 0.15
_exptl_crystal_size_mid 0.12
_exptl_crystal_size_min 0.06
_refine_diff_density_max 1.466
_refine_diff_density_min -0.695
_refine_diff_density_rms 0.098
_refine_ls_extinction_method none
_refine_ls_goodness_of_fit_ref 1.042
_refine_ls_hydrogen_treatment constr
_refine_ls_matrix_type full
_refine_ls_number_parameters 1763
_refine_ls_number_reflns 14501
_refine_ls_number_restraints 975
_refine_ls_restrained_S_all 1.028
_refine_ls_R_factor_all 0.1578
_refine_ls_R_factor_gt 0.0919
_refine_ls_shift/su_max 0.000
_refine_ls_shift/su_mean 0.000
_refine_ls_structure_factor_coef Fsqd
_refine_ls_weighting_details 'w=1/[\s^2^(Fo^2^)+(0.1864P)^2^] where P=(Fo^2^+2Fc^2^)/3'
_refine_ls_weighting_scheme calc
_refine_ls_wR_factor_gt 0.2485
_refine_ls_wR_factor_ref 0.2936
_reflns_Friedel_coverage 0.000
_reflns_number_gt 8043
_reflns_number_total 14501
_reflns_threshold_expression 'I > 2\s(I)'
_cod_data_source_file d1sc01506k2.cif
_cod_data_source_block lrepw398
_cod_database_code 1563094
_shelx_shelxl_version_number 2018/3
_shelx_space_group_comment
;
The symmetry employed for this shelxl refinement is uniquely defined
by the following loop, which should always be used as a source of
symmetry information in preference to the above space-group names.
They are only intended as comments.
;
_shelx_estimated_absorpt_t_max 0.724
_shelx_estimated_absorpt_t_min 0.479
_olex2_refinement_description
;
1. Fixed Uiso
 At 1.2 times of:
  All C(H) groups, All C(H,H) groups, All N(H,H) groups, All S(H) groups
 At 1.5 times of:
  All C(H,H,H) groups
2. Shared sites
{Cr1, Ni1}
{Cr2, Ni2}
{Cr3, Ni3}
{Cr4, Ni4}
{Cr5, Ni5}
{Cr6, Ni6}
{Cr7, Ni7}
{Cr8, Ni8}
3. Restrained distances
 Cl8-Cl7
 2.6 with sigma of 0.02
 Cl9-C105 = Cl-C105
 1.7 with sigma of 0.02
 ClA-Cl9A
 2.6 with sigma of 0.02
 ClA-C108 = Cl9A-C108
 1.7 with sigma of 0.02
 Cl2-C103 \\sim Cl6-C101 \\sim Cl5-C103 \\sim Cl1-C101 \\sim Cl3-C102 \\sim
Cl4-C102 \\sim Cl7-C104 ~
 Cl8-C104
 with sigma of 0.02
 Cl8-Cl7 \\sim Cl3-Cl4
 with sigma of 0.02
 Cl9-C105 \\sim Cl9A-C108 \\sim ClA-C108 \\sim Cl-C105
 with sigma of 0.02
 C32-C34 \\sim C32A-C34A
 with sigma of 0.02
 C32-C33 \\sim C32A-C33A
 with sigma of 0.02
 C31-C32 \\sim C31-C32A
 with sigma of 0.02
 C37-C39 \\sim C37A-C39A
 with sigma of 0.02
 C87-C90 \\sim C87A-C90A
 with sigma of 0.02
 C93-C94 \\sim C93A-C94A
 with sigma of 0.04
 F5-C5 \\sim F5A-C5A
 with sigma of 0.02
 C32-C35 \\sim C32A-C35A
 with sigma of 0.02
 C36-C39 \\sim C36-C39A
 with sigma of 0.04
 C88-C89 \\sim C88A-C89A
 with sigma of 0.04
 C31-C33 \\sim C31-C33A
 with sigma of 0.04
 C31-C34 \\sim C31-C34A
 with sigma of 0.04
 C31-C35 \\sim C31-C35A
 with sigma of 0.04
 C36-C37 \\sim C36-C37A
 with sigma of 0.02
 C38-C40 \\sim C38A-C40A
 with sigma of 0.04
 C33-C34 \\sim C33A-C34A
 with sigma of 0.04
 C33-C35 \\sim C33A-C35A
 with sigma of 0.04
 C92-C94 \\sim C92A-C94A
 with sigma of 0.02
 C87-C88 \\sim C87A-C88A
 with sigma of 0.02
 C34-C35 \\sim C34A-C35A
 with sigma of 0.04
 C86-C89 \\sim C86-C89A
 with sigma of 0.04
 F4-C5 \\sim F4A-C5A
 with sigma of 0.02
 C4-C5 \\sim C4-C5A
 with sigma of 0.02
 C91-C92 \\sim C91-C92A
 with sigma of 0.02
 F4-F6 \\sim F4A-F6A
 with sigma of 0.04
 C92-C93 \\sim C92A-C93A
 with sigma of 0.02
 F5-F6 \\sim F5A-F6A
 with sigma of 0.04
 C92-C95 \\sim C92A-C95A
 with sigma of 0.02
 F6-C4 \\sim F6A-C4
 with sigma of 0.04
 C37-C38 \\sim C37A-C38A
 with sigma of 0.02
 C37-C40 \\sim C37A-C40A
 with sigma of 0.02
 C91-C93 \\sim C91-C93A
 with sigma of 0.04
 C91-C95 \\sim C91-C95A
 with sigma of 0.04
 C36-C38 \\sim C36-C38A
 with sigma of 0.04
 C93-C95 \\sim C93A-C95A
 with sigma of 0.04
 C36-C40 \\sim C36-C40A
 with sigma of 0.04
 C38-C39 \\sim C38A-C39A
 with sigma of 0.04
 C71-C72 \\sim C71-C72A
 with sigma of 0.02
 C72-C73 \\sim C72A-C73A
 with sigma of 0.02
 C39-C40 \\sim C39A-C40A
 with sigma of 0.04
 C72-C74 \\sim C72A-C74A
 with sigma of 0.02
 C72-C75 \\sim C72A-C75A
 with sigma of 0.02
 C91-C94 \\sim C91-C94A
 with sigma of 0.04
 C94-C95 \\sim C94A-C95A
 with sigma of 0.04
 C86-C87 \\sim C86-C87A
 with sigma of 0.02
 C87-C89 \\sim C87A-C89A
 with sigma of 0.02
 C71-C73 \\sim C71-C73A
 with sigma of 0.04
 C71-C74 \\sim C71-C74A
 with sigma of 0.04
 C71-C75 \\sim C71-C75A
 with sigma of 0.04
 C86-C88 \\sim C86-C88A
 with sigma of 0.04
 C86-C90 \\sim C86-C90A
 with sigma of 0.04
 C73-C74 \\sim C73A-C74A
 with sigma of 0.04
 C73-C75 \\sim C73A-C75A
 with sigma of 0.04
 C88-C90 \\sim C88A-C90A
 with sigma of 0.04
 C74-C75 \\sim C74A-C75A
 with sigma of 0.04
 C89-C90 \\sim C89A-C90A
 with sigma of 0.04
 C57-C58 \\sim C57-C58A
 with sigma of 0.02
 F6-C5 \\sim F6A-C5A
 with sigma of 0.02
 C57-C59 \\sim C57-C59A
 with sigma of 0.02
 C57-C60 \\sim C57-C60A
 with sigma of 0.02
 F4-F5 \\sim F4A-F5A
 with sigma of 0.04
 F4-C4 \\sim F4A-C4
 with sigma of 0.04
 F5-C4 \\sim F5A-C4
 with sigma of 0.04
 C5-C3 \\sim C3-C5A
 with sigma of 0.02
4. Uiso/Uaniso restraints and constraints
Cl9A \\sim C108 \\sim ClA \\sim C105 \\sim Cl9 \\sim Cl: within 2A with sigma
of 0.002 and sigma for terminal atoms of 0.004 within 2A
C5A \\sim C5: within 2A with sigma of 0.02 and sigma for terminal atoms of 0.04
within 2A
C40A \\sim C40 \\sim C38A \\sim C38 \\sim C39A \\sim C39 \\sim C37A \\sim C37:
within 2A with sigma of 0.02 and sigma for terminal atoms of 0.04 within 2A
C101 \\sim C103 \\sim Cl5 \\sim Cl6 \\sim Cl2 \\sim Cl1: within 2A with sigma
of 0.02 and sigma for terminal atoms of 0.04 within 2A
C93 \\sim C93A: within 2A with sigma of 0.002 and sigma for terminal atoms of
0.004 within 2A
C17 \\sim C19 \\sim C106 \\sim C20 \\sim C16 \\sim C15 \\sim S18: within 2A
with sigma of 0.02 and sigma for terminal atoms of 0.04 within 2A
Uanis(Cr1) = Uanis(Ni1)
Uanis(Cr2) = Uanis(Ni2)
Uanis(Cr3) = Uanis(Ni3)
Uanis(Cr4) = Uanis(Ni4)
Uanis(Cr5) = Uanis(Ni5)
Uanis(Cr6) = Uanis(Ni6)
Uanis(Cr7) = Uanis(Ni7)
Uanis(Cr8) = Uanis(Ni8)
5. Rigid body (RIGU) restrains
 C3, Cu1, O1, O2, N1, C1, C4, C6, C10, C2, C5, C7, C9, F1, F2, F3, F4, F5, F6,
 C8, C11, C12, C13, N2, C14, C15, C16, C20, C17, C106, C19, S18
 with sigma for 1-2 distances of 0.002 and sigma for 1-3 distances of 0.002
 F4, F5, F6, C5, C5A, F4A, F6A, F5A
 with sigma for 1-2 distances of 0.002 and sigma for 1-3 distances of 0.002
 C37, C39, C40, C37A, C39A, C38, C38A, C40A, C36
 with sigma for 1-2 distances of 0.002 and sigma for 1-3 distances of 0.002
 C57, C58, C59, C60, C59A, C58A, C60A, C56
 with sigma for 1-2 distances of 0.002 and sigma for 1-3 distances of 0.002
 C92, C93, C94, C95, C92A, C93A, C94A, C95A, C91
 with sigma for 1-2 distances of 0.002 and sigma for 1-3 distances of 0.002
 C31, C32, C33, C34, C35, C32A, C35A, C33A, C34A
 with sigma for 1-2 distances of 0.002 and sigma for 1-3 distances of 0.002
 C32, C33, C34, C35, C32A, C35A, C33A, C34A, C31
 with sigma for 1-2 distances of 0.002 and sigma for 1-3 distances of 0.002
 C87, C88, C89, C90, C87A, C89A, C88A, C90A, C86, O30, O29
 with sigma for 1-2 distances of 0.002 and sigma for 1-3 distances of 0.002
 C37, C38, C39, C40, C37A, C38A, C40A, C39A, C36, O9, O10
 with sigma for 1-2 distances of 0.002 and sigma for 1-3 distances of 0.002
 C72, C74A, C75, C75A, C72A, C73A, C73, C74, C71, O24, O23
 with sigma for 1-2 distances of 0.002 and sigma for 1-3 distances of 0.002
 C25, C22, C24, C23, C21
 with sigma for 1-2 distances of 0.002 and sigma for 1-3 distances of 0.002
6. Others
 Sof(Cl7)=Sof(Cl8)=Sof(C104)=Sof(H10J)=Sof(H10K)=1-FVAR(1)
 Sof(Cl3)=Sof(Cl4)=Sof(C102)=Sof(H10H)=Sof(H10I)=FVAR(1)
 Sof(Cl2)=Sof(Cl5)=Sof(C103)=Sof(H10F)=Sof(H10G)=1-FVAR(2)
 Sof(Cl1)=Sof(C101)=Sof(H10D)=Sof(H10E)=Sof(Cl6)=FVAR(2)
 Sof(ClA)=Sof(C105)=Sof(H10L)=Sof(H10M)=Sof(Cl9A)=1-FVAR(3)
 Sof(Cl9)=Sof(Cl)=Sof(C108)=Sof(H10N)=Sof(H10O)=FVAR(3)
 Sof(C32A)=Sof(C35A)=Sof(H35D)=Sof(H35E)=Sof(H35F)=Sof(C33A)=Sof(H33D)=
 Sof(H33E)=Sof(H33F)=Sof(C34A)=Sof(H34D)=Sof(H34E)=Sof(H34F)=1-FVAR(4)
 Sof(C32)=Sof(C33)=Sof(H33A)=Sof(H33B)=Sof(H33C)=Sof(C34)=Sof(H34A)=Sof(H34B)=
 Sof(H34C)=Sof(C35)=Sof(H35A)=Sof(H35B)=Sof(H35C)=FVAR(4)
 Sof(C92A)=Sof(C93A)=Sof(H93D)=Sof(H93E)=Sof(H93F)=Sof(C94A)=Sof(H94D)=
 Sof(H94E)=Sof(H94F)=Sof(C95A)=Sof(H95D)=Sof(H95E)=Sof(H95F)=1-FVAR(5)
 Sof(C92)=Sof(C93)=Sof(H93A)=Sof(H93B)=Sof(H93C)=Sof(C94)=Sof(H94A)=Sof(H94B)=
 Sof(H94C)=Sof(C95)=Sof(H95A)=Sof(H95B)=Sof(H95C)=FVAR(5)
 Sof(C74A)=Sof(C72A)=Sof(C75A)=Sof(H75D)=Sof(H75E)=Sof(H75F)=Sof(C73A)=1-FVAR(6)
 Sof(C72)=Sof(C73)=Sof(C74)=Sof(C75)=Sof(H75A)=Sof(H75B)=Sof(H75C)=FVAR(6)
 Sof(C59A)=Sof(H59D)=Sof(H59E)=Sof(H59F)=Sof(C58A)=Sof(H58D)=Sof(H58E)=
 Sof(H58F)=Sof(C60A)=Sof(H60D)=Sof(H60E)=Sof(H60F)=1-FVAR(7)
 Sof(C58)=Sof(H58A)=Sof(H58B)=Sof(H58C)=Sof(C59)=Sof(H59A)=Sof(H59B)=Sof(H59C)=
 Sof(C60)=Sof(H60A)=Sof(H60B)=Sof(H60C)=FVAR(7)
 Sof(C37A)=Sof(C38A)=Sof(H38D)=Sof(H38E)=Sof(H38F)=Sof(C40A)=Sof(H40D)=
 Sof(H40E)=Sof(H40F)=Sof(C39A)=Sof(H39D)=Sof(H39E)=Sof(H39F)=1-FVAR(8)
 Sof(C37)=Sof(C38)=Sof(H38A)=Sof(H38B)=Sof(H38C)=Sof(C39)=Sof(H39A)=Sof(H39B)=
 Sof(H39C)=Sof(C40)=Sof(H40A)=Sof(H40B)=Sof(H40C)=FVAR(8)
 Sof(C87A)=Sof(C89A)=Sof(H89D)=Sof(H89E)=Sof(H89F)=Sof(C88A)=Sof(H88D)=
 Sof(H88E)=Sof(H88F)=Sof(C90A)=Sof(H90D)=Sof(H90E)=Sof(H90F)=1-FVAR(9)
 Sof(C87)=Sof(C88)=Sof(H88A)=Sof(H88B)=Sof(H88C)=Sof(C89)=Sof(H89A)=Sof(H89B)=
 Sof(H89C)=Sof(C90)=Sof(H90A)=Sof(H90B)=Sof(H90C)=FVAR(9)
 Sof(C5A)=Sof(F4A)=Sof(F6A)=Sof(F5A)=1-FVAR(10)
 Sof(F4)=Sof(F5)=Sof(F6)=Sof(C5)=FVAR(10)
 Fixed Sof: Ni1(0.125) Ni7(0.125) Ni8(0.125) Ni6(0.125) Ni2(0.125) Ni5(0.125)
 Ni4(0.125) Ni3(0.125) Cr1(0.785) Cr7(0.785) Cr8(0.785) Cr6(0.785) Cr2(0.785)
 Cr5(0.785) Cr4(0.785) Cr3(0.785)
7.a Riding coordinates:
 S18(H18)
7.b Secondary CH2 refined with riding coordinates:
 N2(H2A,H2B), C13(H13A,H13B), C12(H12A,H12B), C11(H11A,H11B), C14(H14A,H14B),
 C101(H10D,H10E), C102(H10H,H10I), C103(H10F,H10G), C104(H10J,H10K), C108(H10N,
 H10O), C105(H10L,H10M)
7.c Me refined with riding coordinates:
 C43(H43A,H43B,H43C), C98(H98A,H98B,H98C), C28(H28A,H28B,H28C), C78(H78A,H78B,
 H78C), C68(H68A,H68B,H68C), C33(H33A,H33B,H33C), C53(H53A,H53B,H53C), C44(H44A,
 H44B,H44C), C63(H63A,H63B,H63C), C58(H58A,H58B,H58C), C99(H99A,H99B,H99C),
 C48(H48A,H48B,H48C), C45(H45A,H45B,H45C), C64(H64A,H64B,H64C), C100(H10A,H10B,
 H10C), C29(H29A,H29B,H29C), C69(H69A,H69B,H69C), C54(H54A,H54B,H54C), C79(H79A,
 H79B,H79C), C55(H55A,H55B,H55C), C30(H30A,H30B,H30C), C88(H88A,H88B,H88C),
 C70(H70A,H70B,H70C), C38(H38A,H38B,H38C), C83(H83A,H83B,H83C), C84(H84A,H84B,
 H84C), C49(H49A,H49B,H49C), C80(H80A,H80B,H80C), C23(H23A,H23B,H23C), C65(H65A,
 H65B,H65C), C50(H50A,H50B,H50C), C85(H85A,H85B,H85C), C24(H24A,H24B,H24C),
 C93(H93A,H93B,H93C), C39(H39A,H39B,H39C), C89(H89A,H89B,H89C), C25(H25A,H25B,
 H25C), C40(H40A,H40B,H40C), C90(H90A,H90B,H90C), C34(H34A,H34B,H34C), C35(H35A,
 H35B,H35C), C59(H59A,H59B,H59C), C94(H94A,H94B,H94C), C60(H60A,H60B,H60C),
 C95(H95A,H95B,H95C), C75(H75A,H75B,H75C), C35A(H35D,H35E,H35F), C33A(H33D,H33E,
 H33F), C34A(H34D,H34E,H34F), C93A(H93D,H93E,H93F), C94A(H94D,H94E,H94F),
 C95A(H95D,H95E,H95F), C75A(H75D,H75E,H75F), C59A(H59D,H59E,H59F), C58A(H58D,
 H58E,H58F), C60A(H60D,H60E,H60F), C38A(H38D,H38E,H38F), C40A(H40D,H40E,H40F),
 C39A(H39D,H39E,H39F), C89A(H89D,H89E,H89F), C88A(H88D,H88E,H88F), C90A(H90D,
 H90E,H90F)
7.d Aromatic/amide H refined with riding coordinates:
 C6(H6), C3(H3), C10(H10), C7(H7), C9(H9), C16(H16), C20(H20), C17(H17),
 C106(H106)
;
_olex2_submission_special_instructions 'No special instructions were received'
_oxdiff_exptl_absorpt_empirical_details
;
Empirical correction (ABSPACK) includes:
- Absorption correction using spherical harmonics
- Frame scaling
;
_oxdiff_exptl_absorpt_empirical_full_max 1.603
_oxdiff_exptl_absorpt_empirical_full_min 0.600

loop_
_space_group_symop_operation_xyz
'x, y, z'
'-x+1/2, y+1/2, -z+1/2'
'-x, -y, -z'
'x-1/2, -y-1/2, z-1/2'

loop_
_atom_site_label
_atom_site_type_symbol
_atom_site_fract_x
_atom_site_fract_y
_atom_site_fract_z
_atom_site_U_iso_or_equiv
_atom_site_adp_type
_atom_site_occupancy
_atom_site_site_symmetry_order
_atom_site_calc_flag
_atom_site_refinement_flags_posn
_atom_site_refinement_flags_adp
_atom_site_refinement_flags_occupancy
_atom_site_disorder_assembly
_atom_site_disorder_group
Ni1 Ni 0.46035(9) 0.39157(6) 0.82466(8) 0.0460(6) Uani 0.125 1 d . . P A 1
Ni7 Ni 0.69286(9) 0.27264(6) 0.75235(8) 0.0458(6) Uani 0.125 1 d . . P B 1
Ni8 Ni 0.61820(10) 0.36870(6) 0.79036(9) 0.0522(6) Uani 0.125 1 d . . P A 1
Ni6 Ni 0.64295(10) 0.18280(7) 0.67947(9) 0.0524(6) Uani 0.125 1 d . . P B 1
Ni2 Ni 0.31838(10) 0.33243(6) 0.81200(9) 0.0548(6) Uani 0.125 1 d . . P A 1
Ni5 Ni 0.49871(11) 0.12963(6) 0.66567(9) 0.0541(6) Uani 0.125 1 d . . P B 1
Ni4 Ni 0.33983(10) 0.15870(6) 0.67240(9) 0.0556(6) Uani 0.125 1 d . . P B 1
Ni3 Ni 0.26457(10) 0.24745(7) 0.73079(10) 0.0617(7) Uani 0.125 1 d . . P A 1
Cr1 Cr 0.46035(9) 0.39157(6) 0.82466(8) 0.0460(6) Uani 0.785 1 d . . P A 2
Cr7 Cr 0.69286(9) 0.27264(6) 0.75235(8) 0.0458(6) Uani 0.785 1 d . . P B 2
Cr8 Cr 0.61820(10) 0.36870(6) 0.79036(9) 0.0522(6) Uani 0.785 1 d . . P A 2
Cr6 Cr 0.64295(10) 0.18280(7) 0.67947(9) 0.0524(6) Uani 0.785 1 d . . P B 2
Cr2 Cr 0.31838(10) 0.33243(6) 0.81200(9) 0.0548(6) Uani 0.785 1 d . . P A 2
Cr5 Cr 0.49871(11) 0.12963(6) 0.66567(9) 0.0541(6) Uani 0.785 1 d . . P B 2
Cr4 Cr 0.33983(10) 0.15870(6) 0.67240(9) 0.0556(6) Uani 0.785 1 d . . P B 2
Cr3 Cr 0.26457(10) 0.24745(7) 0.73079(10) 0.0617(7) Uani 0.785 1 d . . P A 2
F13 F 0.6206(3) 0.30316(17) 0.7842(2) 0.0550(16) Uani 1 1 d . . . . .
F12 F 0.6304(3) 0.24243(18) 0.7037(2) 0.0540(16) Uani 1 1 d . . . . .
F7 F 0.4117(3) 0.33430(18) 0.8169(3) 0.0574(17) Uani 1 1 d . . . . .
F10 F 0.4305(3) 0.17290(18) 0.6635(2) 0.0581(17) Uani 1 1 d . . . . .
F14 F 0.5253(3) 0.36364(18) 0.7750(2) 0.0559(16) Uani 1 1 d . . . . .
F11 F 0.5555(3) 0.17028(18) 0.7035(2) 0.0565(16) Uani 1 1 d . . . . .
F9 F 0.3341(3) 0.20453(19) 0.7277(3) 0.0629(17) Uani 1 1 d . . . . .
F8 F 0.3272(3) 0.29254(19) 0.7480(3) 0.0682(19) Uani 1 1 d . . . . .
O11 O 0.7684(4) 0.2419(3) 0.7206(4) 0.060(2) Uani 1 1 d . . . . .
O13 O 0.6860(4) 0.2251(3) 0.8077(3) 0.057(2) Uani 1 1 d . . . . .
O4 O 0.7534(4) 0.3021(3) 0.8021(3) 0.065(2) Uani 1 1 d . . . . .
O10 O 0.7050(4) 0.3169(2) 0.6940(3) 0.066(2) Uani 1 1 d . . . . .
O16 O 0.5281(4) 0.1501(3) 0.5918(3) 0.069(2) Uani 1 1 d . . . . .
O8 O 0.5115(4) 0.4466(2) 0.8260(4) 0.073(3) Uani 1 1 d . . . . .
O14 O 0.6757(4) 0.1651(2) 0.7529(4) 0.065(2) Uani 1 1 d . . . . .
O34 O 0.3930(4) 0.4157(3) 0.8770(4) 0.076(2) Uani 1 1 d . . . . .
O23 O 0.3185(4) 0.2002(3) 0.6128(4) 0.078(2) Uani 1 1 d . . . . .
O15 O 0.6095(4) 0.1989(3) 0.6058(3) 0.069(2) Uani 1 1 d . . . . .
O27 O 0.2545(5) 0.2331(3) 0.8099(4) 0.079(3) Uani 1 1 d . . . . .
O32 O 0.4083(5) 0.4176(3) 0.7603(4) 0.082(3) Uani 1 1 d . . . . .
O28 O 0.3163(4) 0.2805(3) 0.8617(3) 0.075(2) Uani 1 1 d . . . . .
O6 O 0.5036(5) 0.3705(3) 0.8936(4) 0.074(3) Uani 1 1 d . . . . .
O20 O 0.3582(5) 0.1156(3) 0.7307(4) 0.071(2) Uani 1 1 d . . . . .
O31 O 0.3133(4) 0.3824(3) 0.7631(4) 0.074(2) Uani 1 1 d . . . . .
O12 O 0.7314(4) 0.1962(3) 0.6542(4) 0.072(2) Uani 1 1 d . . . . .
O19 O 0.4695(5) 0.1091(3) 0.7383(3) 0.073(2) Uani 1 1 d . . . . .
O22 O 0.3448(5) 0.1128(3) 0.6149(4) 0.080(3) Uani 1 1 d . . . . .
O3 O 0.7140(4) 0.3715(3) 0.8046(4) 0.083(3) Uani 1 1 d . . . . .
O25 O 0.2499(5) 0.1425(3) 0.6804(4) 0.080(3) Uani 1 1 d . . . . .
O35 O 0.5645(5) 0.0848(3) 0.6686(4) 0.078(3) Uani 1 1 d . . . . .
O17 O 0.6570(4) 0.1215(3) 0.6558(4) 0.078(3) Uani 1 1 d . . . . .
O21 O 0.4468(5) 0.0867(3) 0.6265(4) 0.078(3) Uani 1 1 d . . . . .
O5 O 0.6101(4) 0.3659(3) 0.8714(4) 0.071(2) Uani 1 1 d . . . . .
O7 O 0.6113(4) 0.4338(2) 0.7914(4) 0.074(3) Uani 1 1 d . . . . .
O33 O 0.3113(4) 0.3684(3) 0.8776(4) 0.078(3) Uani 1 1 d . . . . .
O24 O 0.2767(5) 0.2611(3) 0.6511(4) 0.083(3) Uani 1 1 d . . . . .
O26 O 0.1996(4) 0.2030(3) 0.7122(4) 0.093(3) Uani 1 1 d . . . . .
O9 O 0.6346(4) 0.3726(3) 0.7071(4) 0.081(3) Uani 1 1 d . . . . .
O30 O 0.2222(4) 0.3317(3) 0.8073(4) 0.086(3) Uani 1 1 d . . . . .
O29 O 0.1938(4) 0.2891(3) 0.7320(4) 0.095(3) Uani 1 1 d . . . . .
C51 C 0.5686(7) 0.1793(5) 0.5749(6) 0.067(4) Uani 1 1 d . . . . .
C71 C 0.2953(6) 0.2396(4) 0.6111(6) 0.070(3) Uani 1 1 d D . . . .
C46 C 0.6887(6) 0.1836(4) 0.7991(6) 0.062(3) Uani 1 1 d . . . . .
C81 C 0.2808(7) 0.2457(5) 0.8558(7) 0.076(4) Uani 1 1 d . . . . .
C76 C 0.1998(8) 0.1631(5) 0.6946(6) 0.073(4) Uani 1 1 d . . . . .
C31 C 0.5654(7) 0.4586(4) 0.8065(6) 0.075(4) Uani 1 1 d D . . . .
C41 C 0.7768(7) 0.2163(4) 0.6804(6) 0.065(3) Uani 1 1 d . . . . .
C56 C 0.6239(8) 0.0859(4) 0.6589(6) 0.072(3) Uani 1 1 d . . . . .
C21 C 0.7577(7) 0.3424(5) 0.8148(6) 0.072(3) Uani 1 1 d . . . . .
C36 C 0.6789(7) 0.3525(4) 0.6806(6) 0.082(4) Uani 1 1 d D . . . .
C26 C 0.5632(9) 0.3703(4) 0.9064(6) 0.072(4) Uani 1 1 d . . . . .
C96 C 0.3419(7) 0.3997(5) 0.8979(5) 0.067(4) Uani 1 1 d . . . . .
C61 C 0.4088(9) 0.0997(4) 0.7528(6) 0.077(4) Uani 1 1 d . . . . .
C91 C 0.3492(9) 0.4144(5) 0.7489(6) 0.081(4) Uani 1 1 d D . . . .
C86 C 0.1817(7) 0.3182(5) 0.7704(7) 0.089(4) Uani 1 1 d D . . . .
C57 C 0.6600(8) 0.0426(4) 0.6519(6) 0.085(3) Uani 1 1 d D . . . .
C27 C 0.5865(7) 0.3787(5) 0.9670(6) 0.084(4) Uani 1 1 d . . . . .
C66 C 0.3928(9) 0.0857(4) 0.6054(6) 0.078(4) Uani 1 1 d . . . . .
C32 C 0.5749(10) 0.5080(5) 0.7965(11) 0.079(6) Uani 0.57(3) 1 d D . P C 1
C77 C 0.1354(7) 0.1392(5) 0.6941(6) 0.084(4) Uani 1 1 d . . . . .
C67 C 0.3754(8) 0.0501(5) 0.5621(7) 0.097(5) Uani 1 1 d . . . . .
C42 C 0.8456(7) 0.2082(5) 0.6585(6) 0.086(4) Uani 1 1 d . . . . .
C97 C 0.3180(8) 0.4206(5) 0.9539(7) 0.096(5) Uani 1 1 d . . . . .
C52 C 0.5685(8) 0.1897(6) 0.5119(6) 0.090(5) Uani 1 1 d . . . . .
C47 C 0.7104(7) 0.1536(4) 0.8467(5) 0.075(4) Uani 1 1 d . . . . .
C43 C 0.8951(7) 0.2383(5) 0.6887(7) 0.102(5) Uani 1 1 d . . . . .
H43A H 0.938069 0.232803 0.674487 0.153 Uiso 1 1 calc R U . . .
H43B H 0.883476 0.268618 0.682163 0.153 Uiso 1 1 calc R U . . .
H43C H 0.894758 0.232323 0.728516 0.153 Uiso 1 1 calc R U . . .
C98 C 0.2431(7) 0.4266(5) 0.9434(6) 0.107(5) Uani 1 1 d . . . . .
H98A H 0.223618 0.398403 0.935004 0.161 Uiso 1 1 calc R U . . .
H98B H 0.223581 0.438698 0.976588 0.161 Uiso 1 1 calc R U . . .
H98C H 0.235831 0.446268 0.912157 0.161 Uiso 1 1 calc R U . . .
C28 C 0.5269(8) 0.3735(6) 1.0073(6) 0.115(6) Uani 1 1 d . . . . .
H28A H 0.510953 0.343645 1.005485 0.172 Uiso 1 1 calc R U . . .
H28B H 0.540611 0.380091 1.045357 0.172 Uiso 1 1 calc R U . . .
H28C H 0.492664 0.393426 0.995916 0.172 Uiso 1 1 calc R U . . .
C78 C 0.1399(8) 0.0965(5) 0.6563(7) 0.104(5) Uani 1 1 d . . . . .
H78A H 0.172903 0.077140 0.671575 0.156 Uiso 1 1 calc R U . . .
H78B H 0.098413 0.081678 0.655668 0.156 Uiso 1 1 calc R U . . .
H78C H 0.151232 0.104832 0.618571 0.156 Uiso 1 1 calc R U . . .
C82 C 0.2717(8) 0.2166(5) 0.9078(6) 0.096(5) Uani 1 1 d . . . . .
C62 C 0.4041(8) 0.0633(5) 0.7995(6) 0.090(5) Uani 1 1 d . . . . .
C68 C 0.3057(8) 0.0512(5) 0.5385(7) 0.113(6) Uani 1 1 d . . . . .
H68A H 0.297564 0.079321 0.520970 0.169 Uiso 1 1 calc R U . . .
H68B H 0.300128 0.028127 0.511116 0.169 Uiso 1 1 calc R U . . .
H68C H 0.275541 0.046921 0.568680 0.169 Uiso 1 1 calc R U . . .
C33 C 0.6377(13) 0.5160(9) 0.7594(12) 0.083(9) Uani 0.57(3) 1 d D . P C 1
H33A H 0.632091 0.501383 0.723697 0.124 Uiso 0.57(3) 1 calc R U P C 1
H33B H 0.643386 0.547107 0.753392 0.124 Uiso 0.57(3) 1 calc R U P C 1
H33C H 0.675559 0.504291 0.778702 0.124 Uiso 0.57(3) 1 calc R U P C 1
C87 C 0.1147(14) 0.3385(13) 0.756(2) 0.089(10) Uani 0.24(5) 1 d D . P D 1
C37 C 0.6918(10) 0.3695(8) 0.6194(9) 0.098(5) Uani 0.713(16) 1 d D U P E 1
C53 C 0.6350(9) 0.1736(6) 0.4914(7) 0.131(7) Uani 1 1 d . . . . .
H53A H 0.669304 0.188236 0.512445 0.197 Uiso 1 1 calc R U . . .
H53B H 0.638450 0.142296 0.496927 0.197 Uiso 1 1 calc R U . . .
H53C H 0.639150 0.180337 0.452026 0.197 Uiso 1 1 calc R U . . .
C44 C 0.8606(7) 0.1591(5) 0.6675(8) 0.123(7) Uani 1 1 d . . . . .
H44A H 0.903693 0.152656 0.654169 0.184 Uiso 1 1 calc R U . . .
H44B H 0.858409 0.152241 0.706971 0.184 Uiso 1 1 calc R U . . .
H44C H 0.829035 0.141629 0.646960 0.184 Uiso 1 1 calc R U . . .
C63 C 0.3374(8) 0.0629(5) 0.8246(6) 0.107(6) Uani 1 1 d . . . . .
H63A H 0.329362 0.090650 0.842796 0.161 Uiso 1 1 calc R U . . .
H63B H 0.305110 0.058215 0.795296 0.161 Uiso 1 1 calc R U . . .
H63C H 0.334800 0.039453 0.851817 0.161 Uiso 1 1 calc R U . . .
C22 C 0.8231(8) 0.3570(6) 0.8405(8) 0.105(4) Uani 1 1 d . . . . .
C58 C 0.6953(16) 0.0345(13) 0.7062(10) 0.078(8) Uani 0.57(3) 1 d D . P F 1
H58A H 0.664910 0.035821 0.736642 0.116 Uiso 0.57(3) 1 calc R U P F 1
H58B H 0.715398 0.005867 0.705391 0.116 Uiso 0.57(3) 1 calc R U P F 1
H58C H 0.728444 0.056694 0.711667 0.116 Uiso 0.57(3) 1 calc R U P F 1
C99 C 0.3280(11) 0.3853(7) 0.9996(7) 0.167(10) Uani 1 1 d . . . . .
H99A H 0.304942 0.358917 0.988894 0.251 Uiso 1 1 calc R U . . .
H99B H 0.373825 0.378936 1.003938 0.251 Uiso 1 1 calc R U . . .
H99C H 0.311400 0.396053 1.034778 0.251 Uiso 1 1 calc R U . . .
C48 C 0.6700(8) 0.1134(4) 0.8511(6) 0.098(5) Uani 1 1 d . . . . .
H48A H 0.668257 0.098721 0.815176 0.147 Uiso 1 1 calc R U . . .
H48B H 0.688889 0.093995 0.878903 0.147 Uiso 1 1 calc R U . . .
H48C H 0.626472 0.121391 0.861955 0.147 Uiso 1 1 calc R U . . .
C45 C 0.8454(8) 0.2194(6) 0.5953(6) 0.112(6) Uani 1 1 d . . . . .
H45A H 0.888344 0.214597 0.580510 0.169 Uiso 1 1 calc R U . . .
H45B H 0.814451 0.200887 0.575702 0.169 Uiso 1 1 calc R U . . .
H45C H 0.833397 0.249855 0.590092 0.169 Uiso 1 1 calc R U . . .
C72 C 0.3007(12) 0.2612(7) 0.5531(8) 0.091(5) Uani 0.69(2) 1 d D . P G 1
C64 C 0.4184(9) 0.0195(4) 0.7702(7) 0.120(6) Uani 1 1 d . . . . .
H64A H 0.461349 0.020428 0.754419 0.180 Uiso 1 1 calc R U . . .
H64B H 0.416224 -0.004176 0.797129 0.180 Uiso 1 1 calc R U . . .
H64C H 0.386533 0.014586 0.740608 0.180 Uiso 1 1 calc R U . . .
C100 C 0.3518(9) 0.4623(6) 0.9670(7) 0.128(7) Uani 1 1 d . . . . .
H10A H 0.343970 0.483134 0.937111 0.193 Uiso 1 1 calc R U . . .
H10B H 0.335590 0.474106 1.001748 0.193 Uiso 1 1 calc R U . . .
H10C H 0.398015 0.456989 0.970908 0.193 Uiso 1 1 calc R U . . .
C29 C 0.6116(11) 0.4247(6) 0.9695(7) 0.147(8) Uani 1 1 d . . . . .
H29A H 0.577534 0.444751 0.957879 0.221 Uiso 1 1 calc R U . . .
H29B H 0.625247 0.431469 1.007510 0.221 Uiso 1 1 calc R U . . .
H29C H 0.648144 0.427636 0.944861 0.221 Uiso 1 1 calc R U . . .
C69 C 0.3902(10) 0.0063(5) 0.5901(9) 0.147(8) Uani 1 1 d . . . . .
H69A H 0.434328 0.006446 0.604583 0.221 Uiso 1 1 calc R U . . .
H69B H 0.360466 0.001754 0.620555 0.221 Uiso 1 1 calc R U . . .
H69C H 0.385053 -0.017040 0.562991 0.221 Uiso 1 1 calc R U . . .
C54 C 0.5641(9) 0.2398(6) 0.5051(6) 0.125(7) Uani 1 1 d . . . . .
H54A H 0.599619 0.253476 0.525495 0.188 Uiso 1 1 calc R U . . .
H54B H 0.566700 0.247248 0.465802 0.188 Uiso 1 1 calc R U . . .
H54C H 0.523231 0.250042 0.519623 0.188 Uiso 1 1 calc R U . . .
C79 C 0.0849(9) 0.1679(6) 0.6697(8) 0.128(7) Uani 1 1 d . . . . .
H79A H 0.043606 0.152755 0.669305 0.191 Uiso 1 1 calc R U . . .
H79B H 0.081532 0.194321 0.691982 0.191 Uiso 1 1 calc R U . . .
H79C H 0.096316 0.175621 0.631810 0.191 Uiso 1 1 calc R U . . .
C92 C 0.3152(17) 0.4451(12) 0.7046(16) 0.126(9) Uani 0.36(2) 1 d D . P H 1
C55 C 0.5131(10) 0.1677(7) 0.4802(7) 0.153(9) Uani 1 1 d . . . . .
H55A H 0.515265 0.175355 0.440900 0.229 Uiso 1 1 calc R U . . .
H55B H 0.516632 0.136257 0.484310 0.229 Uiso 1 1 calc R U . . .
H55C H 0.472140 0.177539 0.494974 0.229 Uiso 1 1 calc R U . . .
C30 C 0.6402(8) 0.3472(7) 0.9854(7) 0.135(7) Uani 1 1 d . . . . .
H30A H 0.623994 0.317387 0.983717 0.203 Uiso 1 1 calc R U . . .
H30B H 0.676739 0.350104 0.960678 0.203 Uiso 1 1 calc R U . . .
H30C H 0.653842 0.353937 1.023328 0.203 Uiso 1 1 calc R U . . .
C88 C 0.094(3) 0.3695(17) 0.805(3) 0.080(14) Uani 0.24(5) 1 d D . P D 1
H88A H 0.095653 0.353621 0.840358 0.121 Uiso 0.24(5) 1 calc R U P D 1
H88B H 0.122533 0.394495 0.807322 0.121 Uiso 0.24(5) 1 calc R U P D 1
H88C H 0.049590 0.379577 0.798465 0.121 Uiso 0.24(5) 1 calc R U P D 1
C70 C 0.4229(9) 0.0571(6) 0.5117(8) 0.140(7) Uani 1 1 d . . . . .
H70A H 0.413619 0.084888 0.493856 0.210 Uiso 1 1 calc R U . . .
H70B H 0.467335 0.056938 0.525573 0.210 Uiso 1 1 calc R U . . .
H70C H 0.416930 0.033620 0.484842 0.210 Uiso 1 1 calc R U . . .
C38 C 0.7549(13) 0.3494(8) 0.5990(11) 0.121(7) Uani 0.713(16) 1 d D U P E 1
H38A H 0.789520 0.355757 0.625581 0.181 Uiso 0.713(16) 1 calc R U P E 1
H38B H 0.749705 0.318004 0.595453 0.181 Uiso 0.713(16) 1 calc R U P E 1
H38C H 0.765430 0.361737 0.562893 0.181 Uiso 0.713(16) 1 calc R U P E 1
C83 C 0.1979(10) 0.2110(6) 0.9130(8) 0.165(10) Uani 1 1 d . . . . .
H83A H 0.188808 0.192848 0.945152 0.247 Uiso 1 1 calc R U . . .
H83B H 0.177927 0.239445 0.917654 0.247 Uiso 1 1 calc R U . . .
H83C H 0.180619 0.197188 0.879486 0.247 Uiso 1 1 calc R U . . .
C84 C 0.2962(11) 0.2401(6) 0.9616(7) 0.145(8) Uani 1 1 d . . . . .
H84A H 0.342704 0.244222 0.959895 0.218 Uiso 1 1 calc R U . . .
H84B H 0.275073 0.268313 0.964696 0.218 Uiso 1 1 calc R U . . .
H84C H 0.286044 0.222394 0.993981 0.218 Uiso 1 1 calc R U . . .
C73 C 0.2767(15) 0.3117(6) 0.5563(11) 0.111(8) Uani 0.69(2) 1 d D . P G 1
C49 C 0.7135(12) 0.1767(6) 0.9019(7) 0.166(10) Uani 1 1 d . . . . .
H49A H 0.739931 0.202784 0.898614 0.250 Uiso 1 1 calc R U . . .
H49B H 0.670136 0.184838 0.912924 0.250 Uiso 1 1 calc R U . . .
H49C H 0.732553 0.157441 0.929873 0.250 Uiso 1 1 calc R U . . .
C80 C 0.1252(10) 0.1252(7) 0.7561(7) 0.169(10) Uani 1 1 d . . . . .
H80A H 0.160685 0.106470 0.768228 0.254 Uiso 1 1 calc R U . . .
H80B H 0.123931 0.150991 0.779593 0.254 Uiso 1 1 calc R U . . .
H80C H 0.084644 0.109366 0.758936 0.254 Uiso 1 1 calc R U . . .
C23 C 0.8107(10) 0.3942(6) 0.8833(9) 0.159(7) Uani 1 1 d . . . . .
H23A H 0.783270 0.416363 0.866090 0.238 Uiso 1 1 calc R U . . .
H23B H 0.789324 0.382265 0.915711 0.238 Uiso 1 1 calc R U . . .
H23C H 0.851657 0.407184 0.894699 0.238 Uiso 1 1 calc R U . . .
C65 C 0.4572(11) 0.0722(8) 0.8454(8) 0.181(11) Uani 1 1 d . . . . .
H65A H 0.499550 0.072383 0.828355 0.271 Uiso 1 1 calc R U . . .
H65B H 0.449307 0.100405 0.862614 0.271 Uiso 1 1 calc R U . . .
H65C H 0.455730 0.049484 0.873534 0.271 Uiso 1 1 calc R U . . .
C50 C 0.7822(9) 0.1420(7) 0.8278(9) 0.169(10) Uani 1 1 d . . . . .
H50A H 0.807459 0.168610 0.825275 0.254 Uiso 1 1 calc R U . . .
H50B H 0.802219 0.122477 0.854965 0.254 Uiso 1 1 calc R U . . .
H50C H 0.780485 0.127734 0.791564 0.254 Uiso 1 1 calc R U . . .
C85 C 0.3061(12) 0.1721(5) 0.8942(9) 0.166(9) Uani 1 1 d . . . . .
H85A H 0.352360 0.176860 0.891261 0.250 Uiso 1 1 calc R U . . .
H85B H 0.298005 0.151302 0.923941 0.250 Uiso 1 1 calc R U . . .
H85C H 0.289091 0.160623 0.859188 0.250 Uiso 1 1 calc R U . . .
C24 C 0.8560(9) 0.3845(7) 0.7905(9) 0.163(7) Uani 1 1 d . . . . .
H24A H 0.827166 0.408011 0.778937 0.244 Uiso 1 1 calc R U . . .
H24B H 0.896866 0.396670 0.803529 0.244 Uiso 1 1 calc R U . . .
H24C H 0.863488 0.365267 0.759010 0.244 Uiso 1 1 calc R U . . .
C93 C 0.339(3) 0.4937(11) 0.716(3) 0.149(8) Uani 0.36(2) 1 d D U P H 1
H93A H 0.385241 0.495314 0.712520 0.224 Uiso 0.36(2) 1 calc R U P H 1
H93B H 0.318283 0.513050 0.688501 0.224 Uiso 0.36(2) 1 calc R U P H 1
H93C H 0.326256 0.502540 0.753035 0.224 Uiso 0.36(2) 1 calc R U P H 1
C39 C 0.7144(13) 0.4210(7) 0.6326(12) 0.114(7) Uani 0.713(16) 1 d D U P E 1
H39A H 0.677605 0.437425 0.646154 0.172 Uiso 0.713(16) 1 calc R U P E 1
H39B H 0.748710 0.421089 0.660769 0.172 Uiso 0.713(16) 1 calc R U P E 1
H39C H 0.729959 0.434388 0.598640 0.172 Uiso 0.713(16) 1 calc R U P E 1
C89 C 0.112(3) 0.362(2) 0.700(2) 0.106(18) Uani 0.24(5) 1 d D . P D 1
H89A H 0.069197 0.373899 0.693773 0.159 Uiso 0.24(5) 1 calc R U P D 1
H89B H 0.143703 0.385572 0.700378 0.159 Uiso 0.24(5) 1 calc R U P D 1
H89C H 0.122294 0.341509 0.670586 0.159 Uiso 0.24(5) 1 calc R U P D 1
C25 C 0.8620(10) 0.3224(7) 0.8593(11) 0.185(9) Uani 1 1 d . . . . .
H25A H 0.902227 0.333903 0.874919 0.278 Uiso 1 1 calc R U . . .
H25B H 0.839434 0.306126 0.887829 0.278 Uiso 1 1 calc R U . . .
H25C H 0.871515 0.303169 0.828278 0.278 Uiso 1 1 calc R U . . .
C40 C 0.6333(12) 0.3607(9) 0.5784(10) 0.140(8) Uani 0.713(16) 1 d D U P E 1
H40A H 0.594452 0.374010 0.593098 0.210 Uiso 0.713(16) 1 calc R U P E 1
H40B H 0.642435 0.373114 0.542124 0.210 Uiso 0.713(16) 1 calc R U P E 1
H40C H 0.626710 0.329381 0.574684 0.210 Uiso 0.713(16) 1 calc R U P E 1
C90 C 0.063(2) 0.2974(19) 0.760(4) 0.109(19) Uani 0.24(5) 1 d D . P D 1
H90A H 0.067197 0.283762 0.796153 0.163 Uiso 0.24(5) 1 calc R U P D 1
H90B H 0.019672 0.308190 0.753952 0.163 Uiso 0.24(5) 1 calc R U P D 1
H90C H 0.073393 0.276168 0.731005 0.163 Uiso 0.24(5) 1 calc R U P D 1
C34 C 0.5160(11) 0.5283(8) 0.7658(14) 0.095(9) Uani 0.57(3) 1 d D . P C 1
H34A H 0.511113 0.515060 0.729116 0.143 Uiso 0.57(3) 1 calc R U P C 1
H34B H 0.477190 0.522979 0.787137 0.143 Uiso 0.57(3) 1 calc R U P C 1
H34C H 0.522469 0.559529 0.761771 0.143 Uiso 0.57(3) 1 calc R U P C 1
C35 C 0.5799(18) 0.5298(8) 0.8529(11) 0.103(10) Uani 0.57(3) 1 d D . P C 1
H35A H 0.616635 0.517869 0.873615 0.154 Uiso 0.57(3) 1 calc R U P C 1
H35B H 0.585784 0.561020 0.848026 0.154 Uiso 0.57(3) 1 calc R U P C 1
H35C H 0.540505 0.524469 0.873391 0.154 Uiso 0.57(3) 1 calc R U P C 1
C74 C 0.3675(14) 0.2561(8) 0.5274(10) 0.124(9) Uani 0.69(2) 1 d D . P G 1
C59 C 0.692(2) 0.0429(11) 0.5975(11) 0.116(12) Uani 0.57(3) 1 d D . P F 1
H59A H 0.660781 0.048696 0.568060 0.174 Uiso 0.57(3) 1 calc R U P F 1
H59B H 0.725446 0.065439 0.597473 0.174 Uiso 0.57(3) 1 calc R U P F 1
H59C H 0.712400 0.014612 0.591197 0.174 Uiso 0.57(3) 1 calc R U P F 1
C94 C 0.346(3) 0.4315(18) 0.6439(14) 0.17(2) Uani 0.36(2) 1 d D . P H 1
H94A H 0.392699 0.434493 0.645660 0.262 Uiso 0.36(2) 1 calc R U P H 1
H94B H 0.334627 0.401485 0.635117 0.262 Uiso 0.36(2) 1 calc R U P H 1
H94C H 0.328478 0.450688 0.615018 0.262 Uiso 0.36(2) 1 calc R U P H 1
C60 C 0.6051(13) 0.0048(8) 0.648(2) 0.131(12) Uani 0.57(3) 1 d D . P F 1
H60A H 0.582266 0.003371 0.683347 0.197 Uiso 0.57(3) 1 calc R U P F 1
H60B H 0.574556 0.011499 0.618234 0.197 Uiso 0.57(3) 1 calc R U P F 1
H60C H 0.625460 -0.023197 0.641043 0.197 Uiso 0.57(3) 1 calc R U P F 1
C95 C 0.2455(17) 0.4425(18) 0.709(2) 0.15(2) Uani 0.36(2) 1 d D . P H 1
H95A H 0.225234 0.461552 0.681840 0.221 Uiso 0.36(2) 1 calc R U P H 1
H95B H 0.231479 0.412632 0.703023 0.221 Uiso 0.36(2) 1 calc R U P H 1
H95C H 0.233176 0.451659 0.746535 0.221 Uiso 0.36(2) 1 calc R U P H 1
C75 C 0.2470(18) 0.2363(9) 0.5169(12) 0.157(12) Uani 0.69(2) 1 d D . P G 1
H75A H 0.205050 0.239995 0.534084 0.236 Uiso 0.69(2) 1 calc R U P G 1
H75B H 0.245541 0.248292 0.479435 0.236 Uiso 0.69(2) 1 calc R U P G 1
H75C H 0.257524 0.205417 0.515270 0.236 Uiso 0.69(2) 1 calc R U P G 1
Cu1 Cu 0.500000 0.500000 0.500000 0.0585(7) Uani 1 2 d S . P . .
F1 F 0.6937(6) 0.5776(3) 0.5417(5) 0.148(4) Uani 1 1 d . . . . .
F2 F 0.7550(6) 0.5205(4) 0.5540(6) 0.165(4) Uani 1 1 d . . . . .
F4 F 0.7058(10) 0.4250(7) 0.4022(10) 0.148(8) Uani 0.63(2) 1 d D . P I 1
F3 F 0.6837(6) 0.5347(4) 0.6143(5) 0.157(4) Uani 1 1 d . . . . .
F5 F 0.6286(15) 0.3824(5) 0.4304(9) 0.156(9) Uani 0.63(2) 1 d D . P I 1
F6 F 0.6077(8) 0.4266(6) 0.3595(6) 0.125(6) Uani 0.63(2) 1 d D . P I 1
O1 O 0.5858(5) 0.5198(3) 0.5426(4) 0.088(3) Uani 1 1 d . . . . .
O2 O 0.5579(5) 0.4590(3) 0.4491(4) 0.084(2) Uani 1 1 d . . . . .
N2 N 0.4892(4) 0.2721(3) 0.7611(4) 0.055(2) Uani 1 1 d . . . . .
H2A H 0.531735 0.277245 0.766833 0.066 Uiso 1 1 calc R U . . .
H2B H 0.467083 0.295085 0.774427 0.066 Uiso 1 1 calc R U . . .
N1 N 0.4883(5) 0.4501(3) 0.5534(4) 0.069(3) Uani 1 1 d . . . . .
C13 C 0.4755(6) 0.2674(4) 0.6995(5) 0.058(3) Uani 1 1 d . . . . .
H13A H 0.429816 0.259563 0.694033 0.070 Uiso 1 1 calc R U . . .
H13B H 0.501656 0.243221 0.685157 0.070 Uiso 1 1 calc R U . . .
C4 C 0.6200(8) 0.4580(4) 0.4502(6) 0.076(3) Uani 1 1 d D . . . .
C15 C 0.4919(8) 0.2270(5) 0.8516(6) 0.092(4) Uani 1 1 d . U . . .
C1 C 0.6421(7) 0.5111(4) 0.5270(6) 0.079(3) Uani 1 1 d . . . . .
C12 C 0.4896(7) 0.3082(4) 0.6658(5) 0.075(3) Uani 1 1 d . . . . .
H12A H 0.530834 0.320433 0.679287 0.091 Uiso 1 1 calc R U . . .
H12B H 0.495578 0.299413 0.626785 0.091 Uiso 1 1 calc R U . . .
C11 C 0.4406(7) 0.3429(4) 0.6668(6) 0.081(4) Uani 1 1 d . . . . .
H11A H 0.437702 0.354489 0.704914 0.097 Uiso 1 1 calc R U . . .
H11B H 0.398235 0.330638 0.656429 0.097 Uiso 1 1 calc R U . . .
C8 C 0.4570(8) 0.3809(4) 0.6263(6) 0.087(4) Uani 1 1 d . . . . .
C6 C 0.5028(7) 0.4529(4) 0.6084(5) 0.080(4) Uani 1 1 d . . . . .
H6 H 0.523319 0.478269 0.622102 0.096 Uiso 1 1 calc R U . . .
C3 C 0.6615(7) 0.4818(4) 0.4846(6) 0.082(3) Uani 1 1 d D . . . .
H3 H 0.706250 0.478147 0.479434 0.099 Uiso 1 1 calc R U . . .
C14 C 0.4701(8) 0.2315(4) 0.7920(6) 0.097(5) Uani 1 1 d . . . . .
H14A H 0.422712 0.229554 0.790835 0.116 Uiso 1 1 calc R U . . .
H14B H 0.486695 0.206273 0.771335 0.116 Uiso 1 1 calc R U . . .
C10 C 0.4653(9) 0.4110(4) 0.5341(6) 0.104(6) Uani 1 1 d . . . . .
H10 H 0.460822 0.407232 0.495260 0.124 Uiso 1 1 calc R U . . .
C2 C 0.6953(10) 0.5354(6) 0.5594(9) 0.114(4) Uani 1 1 d . . . . .
C7 C 0.4881(9) 0.4187(5) 0.6463(6) 0.106(5) Uani 1 1 d . . . . .
H7 H 0.499039 0.421314 0.684414 0.127 Uiso 1 1 calc R U . . .
C9 C 0.4482(10) 0.3766(5) 0.5684(6) 0.118(6) Uani 1 1 d . . . . .
H9 H 0.430955 0.350702 0.553072 0.142 Uiso 1 1 calc R U . . .
C5 C 0.6398(15) 0.4256(7) 0.4074(11) 0.113(5) Uani 0.63(2) 1 d D U P I 1
C16 C 0.4820(10) 0.2575(6) 0.8899(7) 0.129(5) Uani 1 1 d . U . . .
H16 H 0.461413 0.283859 0.880145 0.155 Uiso 1 1 calc R U . . .
S18 S 0.5405(5) 0.2106(3) 1.0402(3) 0.269(5) Uani 1 1 d . U . . .
H18 H 0.501382 0.186294 1.061160 0.323 Uiso 1 1 d R U . . .
C20 C 0.5096(11) 0.1887(6) 0.8677(8) 0.143(5) Uani 1 1 d . U . . .
H20 H 0.511072 0.165672 0.841806 0.172 Uiso 1 1 calc R U . . .
C17 C 0.5033(12) 0.2495(7) 0.9474(8) 0.155(6) Uani 1 1 d . U . . .
H17 H 0.501613 0.273439 0.971911 0.186 Uiso 1 1 calc R U . . .
C19 C 0.5229(13) 0.2157(8) 0.9666(9) 0.156(6) Uani 1 1 d . U . . .
Cl1 Cl 0.4332(6) 0.3270(4) 0.4277(5) 0.138(5) Uiso 0.485(13) 1 d D U P J 1
Cl2 Cl 0.4500(6) 0.3937(4) 0.3656(6) 0.150(5) Uiso 0.515(13) 1 d D U P J 2
C101 C 0.491(2) 0.3392(17) 0.373(2) 0.197(14) Uiso 0.485(13) 1 d D U P J 1
H10D H 0.499035 0.313168 0.350680 0.237 Uiso 0.485(13) 1 calc R U P J 1
H10E H 0.532458 0.348719 0.390203 0.237 Uiso 0.485(13) 1 calc R U P J 1
Cl3 Cl 0.4572(14) 0.0729(9) 1.1394(13) 0.447(18) Uiso 0.542(8) 1 d D . P K 1
Cl4 Cl 0.3812(9) 0.0072(6) 1.1429(8) 0.269(9) Uiso 0.542(8) 1 d D . P K 1
C102 C 0.4033(15) 0.0451(9) 1.0899(11) 0.119(11) Uiso 0.542(8) 1 d D . P K 1
H10H H 0.367244 0.063326 1.076426 0.143 Uiso 0.542(8) 1 calc R U P K 1
H10I H 0.425898 0.031584 1.058571 0.143 Uiso 0.542(8) 1 calc R U P K 1
Cl5 Cl 0.4868(10) 0.3042(7) 0.3280(9) 0.274(10) Uiso 0.515(13) 1 d D U P J 2
Cl6 Cl 0.4563(9) 0.3829(6) 0.3302(9) 0.209(7) Uiso 0.485(13) 1 d D U P J 1
C103 C 0.470(4) 0.3379(9) 0.3887(15) 0.212(13) Uiso 0.515(13) 1 d D U P J 2
H10F H 0.507382 0.338426 0.414004 0.255 Uiso 0.515(13) 1 calc R U P J 2
H10G H 0.432965 0.325507 0.408976 0.255 Uiso 0.515(13) 1 calc R U P J 2
Cl7 Cl 0.4323(13) 0.1137(8) 1.0318(12) 0.362(16) Uiso 0.458(8) 1 d D . P K 2
Cl8 Cl 0.3437(8) 0.0638(6) 0.9904(7) 0.223(8) Uiso 0.458(8) 1 d D . P K 2
C104 C 0.3968(11) 0.0612(7) 1.0494(10) 0.064(8) Uiso 0.458(8) 1 d D . P K 2
H10J H 0.427573 0.036901 1.047962 0.077 Uiso 0.458(8) 1 calc R U P K 2
H10K H 0.374145 0.061432 1.085120 0.077 Uiso 0.458(8) 1 calc R U P K 2
Cl9 Cl 0.5847(16) 0.0503(10) 0.9778(14) 0.323(6) Uiso 0.491(10) 1 d D U P L 2
Cl Cl 0.6711(13) 0.0938(9) 1.0437(10) 0.313(6) Uiso 0.491(10) 1 d D U P L 2
C108 C 0.597(4) 0.0915(14) 1.0391(17) 0.318(6) Uiso 0.491(10) 1 d D U P L 1
H10N H 0.642250 0.097888 1.032153 0.382 Uiso 0.491(10) 1 calc R U P L 1
H10O H 0.574755 0.117789 1.052725 0.382 Uiso 0.491(10) 1 calc R U P L 1
ClA Cl 0.5869(12) 0.0468(8) 1.0839(9) 0.316(6) Uiso 0.509(10) 1 d D U P L 1
C105 C 0.628(3) 0.0445(16) 1.041(2) 0.318(6) Uiso 0.509(10) 1 d D U P L 2
H10L H 0.598471 0.041881 1.073136 0.381 Uiso 0.509(10) 1 calc R U P L 2
H10M H 0.656868 0.019179 1.040925 0.381 Uiso 0.509(10) 1 calc R U P L 2
Cl9A Cl 0.5569(15) 0.0688(9) 0.9803(11) 0.324(6) Uiso 0.509(10) 1 d D U P L 1
C106 C 0.5268(13) 0.1810(7) 0.9243(9) 0.169(6) Uani 1 1 d . U . . .
H106 H 0.541166 0.153076 0.935075 0.203 Uiso 1 1 calc R U . . .
C32A C 0.5818(13) 0.5076(6) 0.8097(13) 0.087(8) Uani 0.43(3) 1 d D . P C 2
C35A C 0.6327(18) 0.5165(10) 0.8540(14) 0.088(10) Uani 0.43(3) 1 d D . P C 2
H35D H 0.642092 0.547565 0.855083 0.133 Uiso 0.43(3) 1 calc R U P C 2
H35E H 0.616827 0.507201 0.890033 0.133 Uiso 0.43(3) 1 calc R U P C 2
H35F H 0.671809 0.500454 0.845427 0.133 Uiso 0.43(3) 1 calc R U P C 2
C33A C 0.609(2) 0.5211(12) 0.7496(14) 0.101(11) Uani 0.43(3) 1 d D . P C 2
H33D H 0.575896 0.515316 0.721199 0.152 Uiso 0.43(3) 1 calc R U P C 2
H33E H 0.619466 0.551986 0.749616 0.152 Uiso 0.43(3) 1 calc R U P C 2
H33F H 0.647308 0.504137 0.741802 0.152 Uiso 0.43(3) 1 calc R U P C 2
C34A C 0.5211(16) 0.5346(9) 0.824(2) 0.114(13) Uani 0.43(3) 1 d D . P C 2
H34D H 0.487577 0.529376 0.795858 0.171 Uiso 0.43(3) 1 calc R U P C 2
H34E H 0.505589 0.525858 0.860266 0.171 Uiso 0.43(3) 1 calc R U P C 2
H34F H 0.532106 0.565407 0.824521 0.171 Uiso 0.43(3) 1 calc R U P C 2
C92A C 0.3118(11) 0.4567(7) 0.7284(12) 0.095(6) Uani 0.64(2) 1 d D . P H 2
C93A C 0.3652(14) 0.4909(8) 0.7096(16) 0.149(8) Uani 0.64(2) 1 d D U P H 2
H93D H 0.390876 0.478267 0.680049 0.224 Uiso 0.64(2) 1 calc R U P H 2
H93E H 0.344179 0.517296 0.695926 0.224 Uiso 0.64(2) 1 calc R U P H 2
H93F H 0.393173 0.498042 0.741204 0.224 Uiso 0.64(2) 1 calc R U P H 2
C94A C 0.2743(16) 0.4427(11) 0.6700(13) 0.145(12) Uani 0.64(2) 1 d D . P H 2
H94D H 0.305461 0.431355 0.643885 0.218 Uiso 0.64(2) 1 calc R U P H 2
H94E H 0.242231 0.420422 0.677838 0.218 Uiso 0.64(2) 1 calc R U P H 2
H94F H 0.252908 0.468154 0.653976 0.218 Uiso 0.64(2) 1 calc R U P H 2
C95A C 0.2725(17) 0.4745(10) 0.7724(13) 0.164(13) Uani 0.64(2) 1 d D . P H 2
H95D H 0.250001 0.500332 0.758831 0.245 Uiso 0.64(2) 1 calc R U P H 2
H95E H 0.241067 0.452763 0.783754 0.245 Uiso 0.64(2) 1 calc R U P H 2
H95F H 0.300023 0.482220 0.804055 0.245 Uiso 0.64(2) 1 calc R U P H 2
C74A C 0.294(3) 0.2255(17) 0.5048(16) 0.107(15) Uani 0.31(2) 1 d D . P G 2
C72A C 0.2800(18) 0.2573(11) 0.5523(11) 0.089(9) Uani 0.31(2) 1 d D . P G 2
C75A C 0.2044(16) 0.2666(18) 0.555(2) 0.109(15) Uani 0.31(2) 1 d D . P G 2
H75D H 0.195956 0.286817 0.585342 0.164 Uiso 0.31(2) 1 calc R U P G 2
H75E H 0.189418 0.279173 0.520054 0.164 Uiso 0.31(2) 1 calc R U P G 2
H75F H 0.181616 0.239344 0.561720 0.164 Uiso 0.31(2) 1 calc R U P G 2
C73A C 0.313(3) 0.3050(14) 0.545(2) 0.109(14) Uani 0.31(2) 1 d D . P G 2
C59A C 0.7274(14) 0.0537(12) 0.6292(19) 0.093(10) Uani 0.43(3) 1 d D . P F 2
H59D H 0.722634 0.067500 0.592904 0.140 Uiso 0.43(3) 1 calc R U P F 2
H59E H 0.749492 0.073484 0.654784 0.140 Uiso 0.43(3) 1 calc R U P F 2
H59F H 0.752472 0.027034 0.625642 0.140 Uiso 0.43(3) 1 calc R U P F 2
C58A C 0.669(2) 0.0217(14) 0.7070(12) 0.076(9) Uani 0.43(3) 1 d D . P F 2
H58D H 0.692046 -0.005729 0.702576 0.115 Uiso 0.43(3) 1 calc R U P F 2
H58E H 0.694147 0.040931 0.731292 0.115 Uiso 0.43(3) 1 calc R U P F 2
H58F H 0.627188 0.016215 0.723293 0.115 Uiso 0.43(3) 1 calc R U P F 2
C60A C 0.627(3) 0.0206(13) 0.5990(17) 0.117(14) Uani 0.43(3) 1 d D . P F 2
H60D H 0.626909 0.041107 0.568010 0.176 Uiso 0.43(3) 1 calc R U P F 2
H60E H 0.651035 -0.005380 0.588840 0.176 Uiso 0.43(3) 1 calc R U P F 2
H60F H 0.582754 0.012642 0.607499 0.176 Uiso 0.43(3) 1 calc R U P F 2
C37A C 0.7164(19) 0.3796(12) 0.6348(14) 0.108(7) Uani 0.287(16) 1 d D U P E 2
C38A C 0.713(3) 0.3533(18) 0.5803(15) 0.119(9) Uani 0.287(16) 1 d D U P E 2
H38D H 0.732835 0.324946 0.586030 0.179 Uiso 0.287(16) 1 calc R U P E 2
H38E H 0.667651 0.349313 0.569248 0.179 Uiso 0.287(16) 1 calc R U P E 2
H38F H 0.735190 0.368964 0.551233 0.179 Uiso 0.287(16) 1 calc R U P E 2
C40A C 0.684(3) 0.4255(14) 0.625(3) 0.116(10) Uani 0.287(16) 1 d D U P E 2
H40D H 0.685853 0.442286 0.659500 0.173 Uiso 0.287(16) 1 calc R U P E 2
H40E H 0.706172 0.441072 0.595992 0.173 Uiso 0.287(16) 1 calc R U P E 2
H40F H 0.638632 0.421421 0.614007 0.173 Uiso 0.287(16) 1 calc R U P E 2
C39A C 0.7939(16) 0.3780(19) 0.654(2) 0.124(10) Uani 0.287(16) 1 d D U P E 2
H39D H 0.800284 0.394152 0.688104 0.187 Uiso 0.287(16) 1 calc R U P E 2
H39E H 0.807189 0.347871 0.659073 0.187 Uiso 0.287(16) 1 calc R U P E 2
H39F H 0.819790 0.391127 0.624495 0.187 Uiso 0.287(16) 1 calc R U P E 2
C87A C 0.1114(9) 0.3351(7) 0.7754(13) 0.114(6) Uani 0.76(5) 1 d D . P D 2
C89A C 0.0823(15) 0.3442(13) 0.7175(14) 0.170(13) Uani 0.76(5) 1 d D . P D 2
H89D H 0.038281 0.354828 0.721180 0.255 Uiso 0.76(5) 1 calc R U P D 2
H89E H 0.108126 0.366136 0.698799 0.255 Uiso 0.76(5) 1 calc R U P D 2
H89F H 0.082020 0.317466 0.695718 0.255 Uiso 0.76(5) 1 calc R U P D 2
C88A C 0.1103(15) 0.3767(10) 0.8142(15) 0.163(12) Uani 0.76(5) 1 d D . P D 2
H88D H 0.129131 0.369388 0.850421 0.245 Uiso 0.76(5) 1 calc R U P D 2
H88E H 0.135102 0.399975 0.797350 0.245 Uiso 0.76(5) 1 calc R U P D 2
H88F H 0.065848 0.386216 0.818885 0.245 Uiso 0.76(5) 1 calc R U P D 2
C90A C 0.0748(12) 0.2967(8) 0.811(2) 0.156(14) Uani 0.76(5) 1 d D . P D 2
H90D H 0.096341 0.293117 0.846907 0.233 Uiso 0.76(5) 1 calc R U P D 2
H90E H 0.029947 0.304860 0.816370 0.233 Uiso 0.76(5) 1 calc R U P D 2
H90F H 0.076548 0.269377 0.790356 0.233 Uiso 0.76(5) 1 calc R U P D 2
C5A C 0.6559(16) 0.4217(10) 0.4168(11) 0.110(8) Uani 0.37(2) 1 d D U P I 2
F4A F 0.7062(15) 0.4419(12) 0.3894(16) 0.146(13) Uani 0.37(2) 1 d D . P I 2
F6A F 0.6212(17) 0.3949(11) 0.389(2) 0.183(15) Uani 0.37(2) 1 d D . P I 2
F5A F 0.6993(17) 0.3980(9) 0.4543(11) 0.136(11) Uani 0.37(2) 1 d D . P I 2

loop_
_atom_site_aniso_label
_atom_site_aniso_U_11
_atom_site_aniso_U_22
_atom_site_aniso_U_33
_atom_site_aniso_U_23
_atom_site_aniso_U_13
_atom_site_aniso_U_12
Ni1 0.0521(13) 0.0375(11) 0.0483(13) -0.0032(10) 0.0011(10) 0.0002(9)
Ni7 0.0466(12) 0.0424(11) 0.0482(13) 0.0011(10) -0.0011(10) 0.0026(9)
Ni8 0.0612(14) 0.0363(11) 0.0593(14) -0.0018(10) 0.0091(11) -0.0027(10)
Ni6 0.0543(14) 0.0556(13) 0.0470(13) -0.0111(11) -0.0079(11) 0.0088(10)
Ni2 0.0516(13) 0.0466(12) 0.0668(15) -0.0047(11) 0.0190(11) -0.0015(10)
Ni5 0.0688(15) 0.0423(11) 0.0509(14) -0.0069(10) -0.0080(11) 0.0010(10)
Ni4 0.0610(15) 0.0489(12) 0.0568(14) -0.0044(11) -0.0033(11) -0.0063(10)
Ni3 0.0560(14) 0.0584(13) 0.0710(16) -0.0062(12) 0.0098(12) -0.0070(11)
Cr1 0.0521(13) 0.0375(11) 0.0483(13) -0.0032(10) 0.0011(10) 0.0002(9)
Cr7 0.0466(12) 0.0424(11) 0.0482(13) 0.0011(10) -0.0011(10) 0.0026(9)
Cr8 0.0612(14) 0.0363(11) 0.0593(14) -0.0018(10) 0.0091(11) -0.0027(10)
Cr6 0.0543(14) 0.0556(13) 0.0470(13) -0.0111(11) -0.0079(11) 0.0088(10)
Cr2 0.0516(13) 0.0466(12) 0.0668(15) -0.0047(11) 0.0190(11) -0.0015(10)
Cr5 0.0688(15) 0.0423(11) 0.0509(14) -0.0069(10) -0.0080(11) 0.0010(10)
Cr4 0.0610(15) 0.0489(12) 0.0568(14) -0.0044(11) -0.0033(11) -0.0063(10)
Cr3 0.0560(14) 0.0584(13) 0.0710(16) -0.0062(12) 0.0098(12) -0.0070(11)
F13 0.064(4) 0.043(3) 0.057(4) 0.002(3) 0.005(3) 0.002(3)
F12 0.052(4) 0.051(3) 0.059(4) 0.002(3) -0.006(3) 0.001(3)
F7 0.059(4) 0.048(3) 0.066(4) 0.003(3) 0.014(3) -0.003(3)
F10 0.072(4) 0.052(4) 0.050(4) 0.001(3) -0.004(3) -0.001(3)
F14 0.058(4) 0.052(3) 0.058(4) 0.000(3) 0.006(3) 0.000(3)
F11 0.059(4) 0.055(4) 0.056(4) -0.004(3) -0.003(3) 0.005(3)
F9 0.067(4) 0.055(4) 0.067(4) -0.002(3) 0.001(4) -0.006(3)
F8 0.070(4) 0.054(4) 0.081(5) -0.005(4) 0.018(4) -0.006(3)
O11 0.056(5) 0.060(5) 0.064(6) -0.014(5) -0.003(4) 0.007(4)
O13 0.065(5) 0.055(5) 0.052(5) 0.006(4) -0.004(4) -0.002(4)
O4 0.064(5) 0.056(5) 0.075(6) -0.010(5) -0.008(4) -0.006(4)
O10 0.072(5) 0.058(4) 0.070(5) 0.014(4) 0.018(4) 0.003(4)
O16 0.069(6) 0.085(6) 0.052(5) -0.018(5) 0.000(5) 0.000(5)
O8 0.069(6) 0.050(5) 0.102(7) -0.011(5) 0.020(5) -0.011(4)
O14 0.087(7) 0.052(5) 0.057(6) -0.003(5) -0.016(5) 0.002(4)
O34 0.078(6) 0.068(5) 0.082(6) -0.017(5) 0.009(6) 0.005(5)
O23 0.089(6) 0.075(5) 0.069(6) 0.004(4) -0.004(5) 0.005(4)
O15 0.065(6) 0.090(6) 0.052(5) -0.004(5) -0.013(5) -0.006(5)
O27 0.088(7) 0.072(6) 0.078(7) -0.005(5) 0.029(6) -0.020(5)
O32 0.078(7) 0.086(6) 0.082(7) 0.033(5) -0.016(6) -0.009(5)
O28 0.093(7) 0.061(5) 0.071(6) 0.003(5) 0.027(5) -0.013(5)
O6 0.067(6) 0.093(7) 0.063(6) 0.005(5) 0.003(5) 0.002(5)
O20 0.075(7) 0.066(6) 0.071(6) 0.012(5) -0.013(5) -0.001(5)
O31 0.075(6) 0.051(5) 0.096(7) 0.010(5) 0.001(5) 0.000(4)
O12 0.067(6) 0.085(6) 0.066(6) -0.017(5) -0.002(5) 0.008(5)
O19 0.095(7) 0.060(5) 0.065(6) 0.012(4) -0.002(5) -0.006(5)
O22 0.090(7) 0.074(6) 0.075(6) -0.018(5) -0.026(5) -0.014(5)
O3 0.074(6) 0.056(5) 0.119(8) -0.013(5) 0.014(6) -0.010(5)
O25 0.064(6) 0.083(6) 0.093(7) -0.010(5) 0.010(5) -0.016(5)
O35 0.089(7) 0.057(5) 0.088(7) -0.006(5) -0.003(6) 0.017(5)
O17 0.087(7) 0.069(6) 0.076(6) -0.027(5) -0.009(5) 0.013(5)
O21 0.075(7) 0.069(6) 0.089(7) -0.025(5) -0.015(6) -0.008(5)
O5 0.071(6) 0.079(6) 0.062(6) -0.021(5) 0.000(5) 0.005(5)
O7 0.068(6) 0.043(4) 0.111(7) -0.008(5) 0.012(5) 0.002(4)
O33 0.073(6) 0.065(5) 0.097(7) -0.032(5) 0.031(5) -0.015(5)
O24 0.101(7) 0.069(5) 0.078(5) 0.000(4) -0.003(5) 0.001(5)
O26 0.062(6) 0.086(7) 0.130(9) -0.011(7) 0.004(6) -0.017(5)
O9 0.100(7) 0.066(5) 0.077(6) 0.023(5) 0.033(5) 0.020(4)
O30 0.054(5) 0.079(6) 0.125(7) -0.013(5) 0.017(5) 0.001(4)
O29 0.062(6) 0.095(6) 0.126(8) -0.019(5) 0.016(5) 0.004(5)
C51 0.060(10) 0.095(10) 0.046(9) 0.013(8) 0.011(8) 0.015(8)
C71 0.072(8) 0.069(5) 0.070(5) 0.002(4) -0.014(5) -0.005(5)
C46 0.062(9) 0.050(8) 0.074(10) 0.011(8) -0.007(8) 0.002(6)
C81 0.073(10) 0.076(10) 0.081(12) -0.009(9) 0.035(9) -0.016(8)
C76 0.086(12) 0.075(10) 0.060(9) 0.000(8) 0.009(8) -0.041(9)
C31 0.083(10) 0.053(5) 0.090(10) -0.012(6) 0.006(8) -0.002(6)
C41 0.062(10) 0.067(9) 0.065(9) -0.008(8) -0.005(8) 0.010(7)
C56 0.095(10) 0.052(6) 0.067(9) -0.018(6) -0.021(8) 0.014(6)
C21 0.061(7) 0.078(10) 0.076(9) -0.005(7) -0.001(6) -0.006(6)
C36 0.100(8) 0.065(6) 0.083(7) 0.024(6) 0.038(6) 0.017(5)
C26 0.108(13) 0.062(8) 0.047(10) -0.003(7) 0.018(10) -0.002(9)
C96 0.057(9) 0.082(10) 0.062(9) 0.008(8) 0.022(8) 0.012(8)
C61 0.120(14) 0.046(8) 0.065(10) -0.004(7) 0.019(10) -0.020(9)
C91 0.098(11) 0.075(8) 0.071(9) 0.020(7) -0.003(8) 0.005(7)
C86 0.057(6) 0.086(8) 0.124(9) -0.014(6) 0.016(5) 0.000(5)
C57 0.106(9) 0.059(6) 0.090(7) -0.015(6) -0.014(6) 0.022(5)
C27 0.081(11) 0.095(11) 0.076(11) 0.002(9) -0.006(9) 0.008(9)
C66 0.104(13) 0.046(8) 0.085(12) -0.016(8) 0.019(10) -0.009(9)
C32 0.065(11) 0.051(6) 0.121(15) -0.020(8) 0.010(10) -0.005(7)
C77 0.083(11) 0.097(11) 0.072(10) 0.000(9) 0.001(9) -0.016(9)
C67 0.102(13) 0.088(11) 0.099(13) -0.031(10) -0.010(11) 0.006(9)
C42 0.060(10) 0.128(13) 0.069(11) -0.013(10) -0.004(8) 0.012(9)
C97 0.095(12) 0.102(12) 0.092(12) -0.017(10) 0.022(10) 0.023(10)
C52 0.086(12) 0.137(14) 0.047(9) -0.008(10) 0.000(8) -0.001(10)
C47 0.095(11) 0.071(9) 0.056(9) 0.005(8) -0.027(8) 0.011(8)
C43 0.078(11) 0.128(13) 0.101(12) -0.023(11) -0.001(9) 0.018(10)
C98 0.099(13) 0.129(13) 0.095(12) -0.026(11) 0.036(10) 0.023(10)
C28 0.125(15) 0.169(17) 0.049(9) -0.017(10) -0.015(9) 0.023(12)
C78 0.101(12) 0.088(11) 0.123(14) -0.019(10) -0.019(10) -0.037(9)
C82 0.137(15) 0.082(10) 0.071(11) 0.007(9) 0.035(10) -0.022(10)
C62 0.113(13) 0.079(10) 0.079(11) 0.030(9) 0.003(10) 0.000(9)
C68 0.109(14) 0.084(11) 0.143(16) -0.033(11) -0.049(12) 0.002(9)
C33 0.070(13) 0.061(15) 0.12(2) 0.012(14) 0.012(14) 0.013(12)
C87 0.051(9) 0.09(2) 0.12(2) -0.015(16) 0.016(11) -0.006(10)
C37 0.100(11) 0.104(9) 0.092(8) 0.043(7) 0.041(7) 0.026(8)
C53 0.160(18) 0.148(16) 0.087(13) -0.015(12) 0.052(12) -0.005(13)
C44 0.076(11) 0.106(12) 0.187(19) 0.019(12) 0.035(11) 0.045(9)
C63 0.137(15) 0.085(10) 0.102(13) 0.004(9) 0.047(11) -0.006(10)
C22 0.074(8) 0.109(10) 0.130(12) -0.031(7) -0.017(7) -0.018(6)
C58 0.080(19) 0.07(2) 0.086(10) 0.015(12) 0.008(11) 0.017(12)
C99 0.26(3) 0.165(18) 0.084(13) 0.054(14) 0.077(14) 0.072(18)
C48 0.146(15) 0.068(9) 0.080(11) 0.018(8) -0.001(10) -0.035(9)
C45 0.097(12) 0.155(15) 0.087(13) -0.017(11) 0.023(10) 0.000(11)
C72 0.131(14) 0.077(9) 0.065(7) 0.005(7) -0.029(7) -0.028(9)
C64 0.152(16) 0.062(9) 0.148(16) 0.028(10) 0.060(13) 0.023(10)
C100 0.127(15) 0.130(15) 0.129(16) -0.073(13) 0.031(12) -0.008(12)
C29 0.25(3) 0.109(14) 0.082(13) -0.018(11) -0.030(14) -0.028(15)
C69 0.17(2) 0.083(12) 0.19(2) -0.044(13) -0.060(16) 0.030(12)
C54 0.148(17) 0.166(18) 0.062(11) 0.053(12) 0.020(10) 0.042(13)
C79 0.114(15) 0.106(13) 0.163(19) -0.020(13) -0.019(14) -0.002(11)
C92 0.116(17) 0.139(14) 0.122(18) 0.077(14) -0.037(19) -0.024(13)
C55 0.152(19) 0.24(2) 0.068(12) 0.002(14) -0.016(12) -0.060(17)
C30 0.101(14) 0.21(2) 0.089(13) 0.037(14) 0.006(10) 0.056(14)
C88 0.02(3) 0.10(3) 0.13(3) -0.03(3) 0.00(2) -0.015(17)
C70 0.134(17) 0.164(18) 0.121(16) -0.066(14) -0.007(13) -0.027(14)
C38 0.122(13) 0.122(12) 0.120(15) 0.049(12) 0.066(10) 0.040(12)
C83 0.20(2) 0.161(18) 0.134(17) -0.017(14) 0.115(16) -0.073(16)
C84 0.25(3) 0.115(14) 0.067(12) -0.006(11) 0.041(13) -0.054(15)
C73 0.13(2) 0.083(9) 0.12(2) 0.020(9) -0.041(16) -0.014(10)
C49 0.33(3) 0.098(13) 0.064(12) 0.025(11) -0.062(16) -0.006(16)
C80 0.20(2) 0.23(2) 0.084(13) -0.018(14) 0.051(13) -0.138(19)
C23 0.147(17) 0.159(14) 0.170(15) -0.082(12) -0.007(12) -0.049(12)
C65 0.20(2) 0.23(2) 0.108(15) 0.100(16) -0.092(17) -0.085(19)
C50 0.087(14) 0.20(2) 0.22(2) 0.117(19) -0.022(15) 0.047(14)
C85 0.27(3) 0.084(12) 0.148(19) 0.036(12) 0.059(17) 0.045(15)
C24 0.112(13) 0.194(18) 0.182(15) -0.021(12) 0.018(11) -0.079(12)
C93 0.099(18) 0.115(11) 0.23(2) 0.098(13) -0.027(15) -0.002(10)
C39 0.128(17) 0.097(8) 0.120(15) 0.054(9) 0.059(13) 0.019(10)
C89 0.03(3) 0.16(4) 0.13(3) 0.01(2) 0.02(2) 0.01(3)
C25 0.129(14) 0.139(13) 0.28(2) -0.029(12) -0.130(15) -0.008(9)
C40 0.128(14) 0.192(18) 0.101(12) 0.036(15) 0.020(10) 0.008(14)
C90 0.081(18) 0.13(3) 0.12(6) -0.04(3) 0.01(3) -0.04(2)
C34 0.072(12) 0.072(14) 0.14(2) 0.014(14) 0.019(13) 0.006(11)
C35 0.12(2) 0.062(14) 0.123(15) -0.026(12) 0.017(13) -0.011(17)
C74 0.183(18) 0.106(17) 0.083(16) 0.002(14) 0.029(12) -0.015(13)
C59 0.17(3) 0.10(2) 0.081(11) -0.020(15) -0.004(14) 0.068(19)
C94 0.21(5) 0.21(3) 0.109(14) 0.11(2) -0.02(3) 0.05(4)
C60 0.124(17) 0.056(10) 0.21(3) -0.028(18) -0.048(17) 0.017(10)
C95 0.114(16) 0.15(3) 0.17(5) 0.11(4) -0.05(2) -0.023(16)
C75 0.23(3) 0.122(18) 0.116(17) 0.015(17) -0.096(19) -0.072(19)
Cu1 0.0679(17) 0.0539(14) 0.0538(15) 0.0031(12) 0.0049(13) 0.0009(12)
F1 0.186(10) 0.085(5) 0.172(9) 0.020(6) -0.060(8) -0.051(5)
F2 0.113(6) 0.148(8) 0.232(11) 0.016(9) -0.050(7) -0.036(6)
F4 0.155(10) 0.113(14) 0.18(2) -0.014(15) 0.057(10) 0.036(10)
F3 0.222(11) 0.135(8) 0.112(6) 0.004(6) -0.057(6) -0.029(8)
F5 0.23(2) 0.073(7) 0.163(18) 0.001(9) 0.063(16) 0.013(10)
F6 0.172(12) 0.120(13) 0.085(8) -0.032(8) 0.049(8) -0.012(10)
O1 0.101(6) 0.077(6) 0.086(6) -0.013(5) 0.010(5) -0.013(5)
O2 0.100(6) 0.079(6) 0.072(5) -0.004(5) -0.007(5) -0.004(5)
N2 0.059(6) 0.046(5) 0.061(4) 0.003(4) 0.008(5) 0.003(4)
N1 0.091(7) 0.057(5) 0.057(5) -0.005(4) -0.013(5) -0.005(4)
C13 0.053(7) 0.058(6) 0.063(5) -0.001(5) -0.003(5) -0.002(5)
C4 0.098(6) 0.068(6) 0.061(7) 0.016(5) 0.009(6) 0.008(6)
C15 0.135(10) 0.070(7) 0.073(6) 0.015(5) 0.019(7) 0.000(7)
C1 0.089(6) 0.065(6) 0.082(7) 0.015(5) -0.002(5) -0.010(5)
C12 0.098(9) 0.063(6) 0.065(7) 0.008(5) -0.015(7) -0.005(5)
C11 0.103(10) 0.066(6) 0.074(8) 0.005(6) 0.000(7) -0.002(5)
C8 0.130(11) 0.065(5) 0.065(6) 0.005(5) -0.001(7) -0.007(6)
C6 0.115(11) 0.067(7) 0.056(5) 0.002(5) -0.016(6) -0.017(7)
C3 0.076(8) 0.080(8) 0.092(8) 0.015(5) 0.004(6) 0.005(6)
C14 0.160(13) 0.057(6) 0.074(6) 0.011(5) 0.014(7) -0.021(7)
C10 0.183(15) 0.074(6) 0.054(7) -0.004(5) -0.015(8) -0.043(8)
C2 0.128(7) 0.090(6) 0.124(7) 0.021(7) -0.038(8) -0.034(6)
C7 0.182(15) 0.076(7) 0.059(7) 0.004(5) -0.007(8) -0.031(8)
C9 0.212(18) 0.078(8) 0.065(6) 0.001(5) -0.009(8) -0.047(9)
C5 0.156(10) 0.083(7) 0.100(9) 0.000(7) 0.041(8) 0.015(8)
C16 0.209(14) 0.103(8) 0.075(7) -0.003(6) -0.018(9) 0.022(9)
S18 0.271(10) 0.380(12) 0.153(6) 0.174(7) -0.083(6) -0.104(9)
C20 0.225(14) 0.089(7) 0.114(8) 0.026(6) -0.030(10) 0.018(9)
C17 0.258(15) 0.127(10) 0.078(7) 0.018(7) -0.026(10) 0.010(11)
C19 0.230(14) 0.137(11) 0.099(9) 0.040(7) -0.031(10) 0.000(11)
C106 0.263(15) 0.123(10) 0.121(9) 0.041(7) -0.040(11) 0.017(11)
C32A 0.084(16) 0.051(7) 0.126(19) -0.003(12) -0.001(12) 0.000(8)
C35A 0.09(2) 0.054(17) 0.12(2) -0.005(15) 0.005(15) -0.018(15)
C33A 0.11(3) 0.07(2) 0.13(2) 0.025(17) -0.001(17) 0.02(2)
C34A 0.098(19) 0.066(14) 0.18(4) -0.03(2) 0.00(2) 0.011(15)
C92A 0.088(13) 0.092(12) 0.105(15) 0.039(10) -0.003(9) 0.009(7)
C93A 0.099(17) 0.115(11) 0.23(2) 0.099(13) -0.026(14) -0.002(10)
C94A 0.14(3) 0.15(2) 0.14(2) 0.040(18) -0.057(18) 0.017(17)
C95A 0.21(3) 0.14(2) 0.14(2) 0.060(17) 0.047(17) 0.09(2)
C74A 0.12(4) 0.13(3) 0.073(12) 0.01(2) 0.00(2) -0.01(2)
C72A 0.090(18) 0.102(18) 0.075(7) 0.018(10) -0.015(12) 0.001(15)
C75A 0.091(17) 0.15(4) 0.09(3) 0.05(3) -0.013(17) 0.012(18)
C73A 0.12(3) 0.11(2) 0.10(4) 0.033(16) -0.01(3) -0.01(2)
C59A 0.116(13) 0.09(2) 0.08(2) 0.019(19) 0.000(13) 0.041(11)
C58A 0.09(3) 0.031(18) 0.104(11) -0.003(11) -0.004(12) -0.001(16)
C60A 0.17(3) 0.058(19) 0.121(17) -0.041(16) -0.04(2) 0.029(18)
C37A 0.117(12) 0.106(11) 0.103(12) 0.053(9) 0.050(10) 0.025(11)
C38A 0.13(2) 0.133(16) 0.101(11) 0.045(14) 0.061(14) 0.028(19)
C40A 0.12(2) 0.103(12) 0.12(2) 0.064(12) 0.061(19) 0.021(15)
C39A 0.114(12) 0.14(2) 0.12(2) 0.07(2) 0.050(15) 0.012(14)
C87A 0.052(7) 0.130(13) 0.161(17) -0.042(11) 0.008(7) 0.003(7)
C89A 0.068(18) 0.28(4) 0.168(19) -0.024(19) 0.007(12) 0.06(2)
C88A 0.08(2) 0.153(16) 0.26(3) -0.09(2) -0.005(17) 0.038(14)
C90A 0.067(14) 0.166(16) 0.24(4) -0.019(19) 0.057(18) 0.004(12)
C5A 0.156(15) 0.093(16) 0.081(16) -0.004(12) 0.036(12) 0.053(12)
F4A 0.153(17) 0.17(3) 0.11(2) 0.060(19) 0.063(16) 0.092(15)
F6A 0.19(2) 0.13(2) 0.23(4) -0.09(2) -0.02(3) 0.089(17)
F5A 0.19(2) 0.11(2) 0.117(19) 0.023(14) 0.027(15) 0.061(17)

loop_
_atom_type_symbol
_atom_type_description
_atom_type_scat_dispersion_real
_atom_type_scat_dispersion_imag
_atom_type_scat_source
C C 0.0181 0.0091 'International Tables Vol C Tables 4.2.6.8 and 6.1.1.4'
H H 0.0000 0.0000 'International Tables Vol C Tables 4.2.6.8 and 6.1.1.4'
Cl Cl 0.3639 0.7018 'International Tables Vol C Tables 4.2.6.8 and 6.1.1.4'
Cr Cr -0.1635 2.4439 'International Tables Vol C Tables 4.2.6.8 and 6.1.1.4'
Cu Cu -1.9646 0.5888 'International Tables Vol C Tables 4.2.6.8 and 6.1.1.4'
F F 0.0727 0.0534 'International Tables Vol C Tables 4.2.6.8 and 6.1.1.4'
N N 0.0311 0.0180 'International Tables Vol C Tables 4.2.6.8 and 6.1.1.4'
Ni Ni -3.0029 0.5091 'International Tables Vol C Tables 4.2.6.8 and 6.1.1.4'
O O 0.0492 0.0322 'International Tables Vol C Tables 4.2.6.8 and 6.1.1.4'
S S 0.3331 0.5567 'International Tables Vol C Tables 4.2.6.8 and 6.1.1.4'

loop_
_geom_angle_atom_site_label_1
_geom_angle_atom_site_label_2
_geom_angle_atom_site_label_3
_geom_angle
_geom_angle_site_symmetry_1
_geom_angle_site_symmetry_3
_geom_angle_publ_flag
F7 Ni1 O34 91.6(3) . . ?
F7 Ni1 O32 90.8(3) . . ?
F14 Ni1 F7 85.0(2) . . ?
F14 Ni1 O34 176.0(3) . . ?
F14 Ni1 O32 93.9(3) . . ?
O8 Ni1 F7 175.0(3) . . ?
O8 Ni1 F14 90.6(3) . . ?
O8 Ni1 O34 93.0(3) . . ?
O8 Ni1 O32 87.4(4) . . ?
O34 Ni1 O32 88.1(4) . . ?
O6 Ni1 F7 90.7(3) . . ?
O6 Ni1 F14 93.4(3) . . ?
O6 Ni1 O8 91.7(4) . . ?
O6 Ni1 O34 84.7(4) . . ?
O6 Ni1 O32 172.7(4) . . ?
F13 Ni7 F12 87.6(3) . . ?
F13 Ni7 O11 178.9(3) . . ?
F13 Ni7 O13 91.5(3) . . ?
F13 Ni7 O4 91.6(3) . . ?
F13 Ni7 O10 93.2(3) . . ?
F12 Ni7 O11 93.6(3) . . ?
F12 Ni7 O13 89.9(3) . . ?
F12 Ni7 O10 89.5(3) . . ?
O13 Ni7 O11 88.5(3) . . ?
O4 Ni7 F12 178.6(3) . . ?
O4 Ni7 O11 87.3(3) . . ?
O4 Ni7 O13 89.0(3) . . ?
O4 Ni7 O10 91.7(4) . . ?
O10 Ni7 O11 86.8(3) . . ?
O10 Ni7 O13 175.2(3) . . ?
F13 Ni8 O9 89.0(3) . . ?
F14 Ni8 F13 86.1(2) . . ?
F14 Ni8 O3 177.7(3) . . ?
F14 Ni8 O7 90.6(3) . . ?
F14 Ni8 O9 89.9(3) . . ?
O3 Ni8 F13 91.7(3) . . ?
O3 Ni8 O9 89.1(4) . . ?
O5 Ni8 F13 91.9(3) . . ?
O5 Ni8 F14 94.9(3) . . ?
O5 Ni8 O3 86.1(4) . . ?
O5 Ni8 O7 91.3(4) . . ?
O5 Ni8 O9 175.2(4) . . ?
O7 Ni8 F13 175.6(3) . . ?
O7 Ni8 O3 91.4(3) . . ?
O7 Ni8 O9 88.1(4) . . ?
F12 Ni6 F11 88.2(2) . . ?
F12 Ni6 O14 92.2(3) . . ?
F12 Ni6 O15 89.2(3) . . ?
F12 Ni6 O12 91.4(3) . . ?
F12 Ni6 O17 178.9(3) . . ?
F11 Ni6 O14 89.4(3) . . ?
F11 Ni6 O15 90.0(3) . . ?
F11 Ni6 O12 179.1(3) . . ?
F11 Ni6 O17 92.2(3) . . ?
O14 Ni6 O12 91.4(4) . . ?
O14 Ni6 O17 86.8(4) . . ?
O15 Ni6 O14 178.5(4) . . ?
O15 Ni6 O12 89.2(4) . . ?
O15 Ni6 O17 91.8(4) . . ?
O12 Ni6 O17 88.2(4) . . ?
F7 Ni2 F8 87.8(3) . . ?
F7 Ni2 O28 91.1(3) . . ?
F7 Ni2 O31 93.3(3) . . ?
F7 Ni2 O30 178.9(3) . . ?
F8 Ni2 O28 88.5(3) . . ?
F8 Ni2 O30 93.1(3) . . ?
O28 Ni2 O30 89.7(4) . . ?
O31 Ni2 F8 91.3(3) . . ?
O31 Ni2 O28 175.6(4) . . ?
O31 Ni2 O30 85.9(4) . . ?
O33 Ni2 F7 91.3(3) . . ?
O33 Ni2 F8 176.4(4) . . ?
O33 Ni2 O28 88.0(4) . . ?
O33 Ni2 O31 92.2(4) . . ?
O33 Ni2 O30 87.9(4) . . ?
F10 Ni5 O16 89.6(3) . . ?
F10 Ni5 O19 90.5(3) . . ?
F11 Ni5 F10 90.5(3) . . ?
F11 Ni5 O16 91.3(3) . . ?
F11 Ni5 O19 89.0(3) . . ?
F11 Ni5 O35 91.1(3) . . ?
F11 Ni5 O21 176.2(4) . . ?
O19 Ni5 O16 179.7(4) . . ?
O35 Ni5 F10 177.9(4) . . ?
O35 Ni5 O16 91.8(4) . . ?
O35 Ni5 O19 88.1(4) . . ?
O21 Ni5 F10 93.1(4) . . ?
O21 Ni5 O16 87.5(4) . . ?
O21 Ni5 O19 92.1(4) . . ?
O21 Ni5 O35 85.4(4) . . ?
F10 Ni4 O23 88.9(3) . . ?
F10 Ni4 O20 93.1(3) . . ?
F10 Ni4 O22 91.2(3) . . ?
F9 Ni4 F10 89.0(3) . . ?
F9 Ni4 O23 90.8(3) . . ?
F9 Ni4 O20 90.7(3) . . ?
F9 Ni4 O22 178.8(4) . . ?
F9 Ni4 O25 92.8(3) . . ?
O23 Ni4 O22 88.1(4) . . ?
O20 Ni4 O23 177.5(4) . . ?
O20 Ni4 O22 90.4(4) . . ?
O25 Ni4 F10 178.0(4) . . ?
O25 Ni4 O23 91.9(4) . . ?
O25 Ni4 O20 86.0(4) . . ?
O25 Ni4 O22 87.0(4) . . ?
F9 Ni3 O27 88.6(3) . . ?
F9 Ni3 O24 90.1(3) . . ?
F9 Ni3 O26 91.5(3) . . ?
F8 Ni3 F9 89.9(3) . . ?
F8 Ni3 O27 92.0(4) . . ?
F8 Ni3 O24 87.7(3) . . ?
F8 Ni3 O26 178.3(4) . . ?
F8 Ni3 O29 91.7(3) . . ?
O27 Ni3 O24 178.6(4) . . ?
O26 Ni3 O27 88.9(4) . . ?
O26 Ni3 O24 91.4(4) . . ?
O29 Ni3 F9 178.1(4) . . ?
O29 Ni3 O27 92.4(4) . . ?
O29 Ni3 O24 89.0(4) . . ?
O29 Ni3 O26 86.9(4) . . ?
F7 Cr1 O34 91.6(3) . . ?
F7 Cr1 O32 90.8(3) . . ?
F14 Cr1 F7 85.0(2) . . ?
F14 Cr1 O34 176.0(3) . . ?
F14 Cr1 O32 93.9(3) . . ?
O8 Cr1 F7 175.0(3) . . ?
O8 Cr1 F14 90.6(3) . . ?
O8 Cr1 O34 93.0(3) . . ?
O8 Cr1 O32 87.4(4) . . ?
O34 Cr1 O32 88.1(4) . . ?
O6 Cr1 F7 90.7(3) . . ?
O6 Cr1 F14 93.4(3) . . ?
O6 Cr1 O8 91.7(4) . . ?
O6 Cr1 O34 84.7(4) . . ?
O6 Cr1 O32 172.7(4) . . ?
F13 Cr7 F12 87.6(3) . . ?
F13 Cr7 O11 178.9(3) . . ?
F13 Cr7 O13 91.5(3) . . ?
F13 Cr7 O4 91.6(3) . . ?
F13 Cr7 O10 93.2(3) . . ?
F12 Cr7 O11 93.6(3) . . ?
F12 Cr7 O13 89.9(3) . . ?
F12 Cr7 O10 89.5(3) . . ?
O13 Cr7 O11 88.5(3) . . ?
O4 Cr7 F12 178.6(3) . . ?
O4 Cr7 O11 87.3(3) . . ?
O4 Cr7 O13 89.0(3) . . ?
O4 Cr7 O10 91.7(4) . . ?
O10 Cr7 O11 86.8(3) . . ?
O10 Cr7 O13 175.2(3) . . ?
F13 Cr8 O9 89.0(3) . . ?
F14 Cr8 F13 86.1(2) . . ?
F14 Cr8 O3 177.7(3) . . ?
F14 Cr8 O7 90.6(3) . . ?
F14 Cr8 O9 89.9(3) . . ?
O3 Cr8 F13 91.7(3) . . ?
O3 Cr8 O9 89.1(4) . . ?
O5 Cr8 F13 91.9(3) . . ?
O5 Cr8 F14 94.9(3) . . ?
O5 Cr8 O3 86.1(4) . . ?
O5 Cr8 O7 91.3(4) . . ?
O5 Cr8 O9 175.2(4) . . ?
O7 Cr8 F13 175.6(3) . . ?
O7 Cr8 O3 91.4(3) . . ?
O7 Cr8 O9 88.1(4) . . ?
F12 Cr6 F11 88.2(2) . . ?
F12 Cr6 O14 92.2(3) . . ?
F12 Cr6 O15 89.2(3) . . ?
F12 Cr6 O12 91.4(3) . . ?
F12 Cr6 O17 178.9(3) . . ?
F11 Cr6 O14 89.4(3) . . ?
F11 Cr6 O15 90.0(3) . . ?
F11 Cr6 O12 179.1(3) . . ?
F11 Cr6 O17 92.2(3) . . ?
O14 Cr6 O12 91.4(4) . . ?
O14 Cr6 O17 86.8(4) . . ?
O15 Cr6 O14 178.5(4) . . ?
O15 Cr6 O12 89.2(4) . . ?
O15 Cr6 O17 91.8(4) . . ?
O12 Cr6 O17 88.2(4) . . ?
F7 Cr2 F8 87.8(3) . . ?
F7 Cr2 O28 91.1(3) . . ?
F7 Cr2 O31 93.3(3) . . ?
F7 Cr2 O30 178.9(3) . . ?
F8 Cr2 O28 88.5(3) . . ?
F8 Cr2 O30 93.1(3) . . ?
O28 Cr2 O30 89.7(4) . . ?
O31 Cr2 F8 91.3(3) . . ?
O31 Cr2 O28 175.6(4) . . ?
O31 Cr2 O30 85.9(4) . . ?
O33 Cr2 F7 91.3(3) . . ?
O33 Cr2 F8 176.4(4) . . ?
O33 Cr2 O28 88.0(4) . . ?
O33 Cr2 O31 92.2(4) . . ?
O33 Cr2 O30 87.9(4) . . ?
F10 Cr5 O16 89.6(3) . . ?
F10 Cr5 O19 90.5(3) . . ?
F11 Cr5 F10 90.5(3) . . ?
F11 Cr5 O16 91.3(3) . . ?
F11 Cr5 O19 89.0(3) . . ?
F11 Cr5 O35 91.1(3) . . ?
F11 Cr5 O21 176.2(4) . . ?
O19 Cr5 O16 179.7(4) . . ?
O35 Cr5 F10 177.9(4) . . ?
O35 Cr5 O16 91.8(4) . . ?
O35 Cr5 O19 88.1(4) . . ?
O21 Cr5 F10 93.1(4) . . ?
O21 Cr5 O16 87.5(4) . . ?
O21 Cr5 O19 92.1(4) . . ?
O21 Cr5 O35 85.4(4) . . ?
F10 Cr4 O23 88.9(3) . . ?
F10 Cr4 O20 93.1(3) . . ?
F10 Cr4 O22 91.2(3) . . ?
F9 Cr4 F10 89.0(3) . . ?
F9 Cr4 O23 90.8(3) . . ?
F9 Cr4 O20 90.7(3) . . ?
F9 Cr4 O22 178.8(4) . . ?
F9 Cr4 O25 92.8(3) . . ?
O23 Cr4 O22 88.1(4) . . ?
O20 Cr4 O23 177.5(4) . . ?
O20 Cr4 O22 90.4(4) . . ?
O25 Cr4 F10 178.0(4) . . ?
O25 Cr4 O23 91.9(4) . . ?
O25 Cr4 O20 86.0(4) . . ?
O25 Cr4 O22 87.0(4) . . ?
F9 Cr3 O27 88.6(3) . . ?
F9 Cr3 O24 90.1(3) . . ?
F9 Cr3 O26 91.5(3) . . ?
F8 Cr3 F9 89.9(3) . . ?
F8 Cr3 O27 92.0(4) . . ?
F8 Cr3 O24 87.7(3) . . ?
F8 Cr3 O26 178.3(4) . . ?
F8 Cr3 O29 91.7(3) . . ?
O27 Cr3 O24 178.6(4) . . ?
O26 Cr3 O27 88.9(4) . . ?
O26 Cr3 O24 91.4(4) . . ?
O29 Cr3 F9 178.1(4) . . ?
O29 Cr3 O27 92.4(4) . . ?
O29 Cr3 O24 89.0(4) . . ?
O29 Cr3 O26 86.9(4) . . ?
Ni7 F13 Ni8 122.1(3) . . ?
Cr7 F13 Cr8 122.1(3) . . ?
Ni6 F12 Ni7 122.3(3) . . ?
Cr6 F12 Cr7 122.3(3) . . ?
Ni2 F7 Ni1 121.6(3) . . ?
Cr2 F7 Cr1 121.6(3) . . ?
Ni5 F10 Ni4 123.3(3) . . ?
Cr5 F10 Cr4 123.3(3) . . ?
Ni8 F14 Ni1 121.3(3) . . ?
Cr8 F14 Cr1 121.3(3) . . ?
Ni5 F11 Ni6 123.4(3) . . ?
Cr5 F11 Cr6 123.4(3) . . ?
Ni4 F9 Ni3 124.6(3) . . ?
Cr4 F9 Cr3 124.6(3) . . ?
Ni3 F8 Ni2 122.6(3) . . ?
Cr3 F8 Cr2 122.6(3) . . ?
C41 O11 Ni7 135.2(8) . . ?
C41 O11 Cr7 135.2(8) . . ?
C46 O13 Ni7 128.0(8) . . ?
C46 O13 Cr7 128.0(8) . . ?
C21 O4 Ni7 129.8(9) . . ?
C21 O4 Cr7 129.8(9) . . ?
C36 O10 Ni7 136.1(8) . . ?
C36 O10 Cr7 136.1(8) . . ?
C51 O16 Ni5 135.0(9) . . ?
C51 O16 Cr5 135.0(9) . . ?
C31 O8 Ni1 135.2(8) . . ?
C31 O8 Cr1 135.2(8) . . ?
C46 O14 Ni6 136.7(8) . . ?
C46 O14 Cr6 136.7(8) . . ?
C96 O34 Ni1 133.2(8) . . ?
C96 O34 Cr1 133.2(8) . . ?
C71 O23 Ni4 134.9(9) . . ?
C71 O23 Cr4 134.9(9) . . ?
C51 O15 Ni6 129.3(8) . . ?
C51 O15 Cr6 129.3(8) . . ?
C81 O27 Ni3 135.5(8) . . ?
C81 O27 Cr3 135.5(8) . . ?
C91 O32 Ni1 129.7(9) . . ?
C91 O32 Cr1 129.7(9) . . ?
C81 O28 Ni2 127.5(10) . . ?
C81 O28 Cr2 127.5(10) . . ?
C26 O6 Ni1 129.1(8) . . ?
C26 O6 Cr1 129.1(8) . . ?
C61 O20 Ni4 135.2(9) . . ?
C61 O20 Cr4 135.2(9) . . ?
C91 O31 Ni2 137.9(10) . . ?
C91 O31 Cr2 137.9(10) . . ?
C41 O12 Ni6 128.6(8) . . ?
C41 O12 Cr6 128.6(8) . . ?
C61 O19 Ni5 127.1(9) . . ?
C61 O19 Cr5 127.1(9) . . ?
C66 O22 Ni4 128.1(9) . . ?
C66 O22 Cr4 128.1(9) . . ?
C21 O3 Ni8 133.5(8) . . ?
C21 O3 Cr8 133.5(8) . . ?
C76 O25 Ni4 133.6(9) . . ?
C76 O25 Cr4 133.6(9) . . ?
C56 O35 Ni5 131.7(9) . . ?
C56 O35 Cr5 131.7(9) . . ?
C56 O17 Ni6 134.7(9) . . ?
C56 O17 Cr6 134.7(9) . . ?
C66 O21 Ni5 135.8(9) . . ?
C66 O21 Cr5 135.8(9) . . ?
C26 O5 Ni8 135.5(9) . . ?
C26 O5 Cr8 135.5(9) . . ?
C31 O7 Ni8 130.7(8) . . ?
C31 O7 Cr8 130.7(8) . . ?
C96 O33 Ni2 135.8(8) . . ?
C96 O33 Cr2 135.8(8) . . ?
C71 O24 Ni3 133.3(9) . . ?
C71 O24 Cr3 133.3(9) . . ?
C76 O26 Ni3 136.4(9) . . ?
C76 O26 Cr3 136.4(9) . . ?
C36 O9 Ni8 126.2(9) . . ?
C36 O9 Cr8 126.2(9) . . ?
C86 O30 Ni2 133.4(9) . . ?
C86 O30 Cr2 133.4(9) . . ?
C86 O29 Ni3 127.5(10) . . ?
C86 O29 Cr3 127.5(10) . . ?
O16 C51 C52 117.3(14) . . ?
O15 C51 O16 125.0(12) . . ?
O15 C51 C52 117.7(13) . . ?
O23 C71 C72 113.2(14) . . ?
O23 C71 C72A 115.3(17) . . ?
O24 C71 O23 126.4(13) . . ?
O24 C71 C72 120.0(14) . . ?
O24 C71 C72A 117.5(17) . . ?
O13 C46 C47 119.2(13) . . ?
O14 C46 O13 124.8(11) . . ?
O14 C46 C47 116.0(11) . . ?
O27 C81 O28 124.9(13) . . ?
O27 C81 C82 117.5(13) . . ?
O28 C81 C82 117.5(14) . . ?
O25 C76 O26 124.6(12) . . ?
O25 C76 C77 118.5(13) . . ?
O26 C76 C77 116.8(14) . . ?
O8 C31 O7 126.6(11) . . ?
O8 C31 C32 117.1(13) . . ?
O8 C31 C32A 117.3(14) . . ?
O7 C31 C32 116.2(14) . . ?
O7 C31 C32A 115.5(15) . . ?
O11 C41 O12 124.6(12) . . ?
O11 C41 C42 120.0(13) . . ?
O12 C41 C42 115.3(12) . . ?
O35 C56 O17 123.7(12) . . ?
O35 C56 C57 118.6(14) . . ?
O17 C56 C57 117.7(14) . . ?
O4 C21 O3 125.3(12) . . ?
O4 C21 C22 115.7(13) . . ?
O3 C21 C22 118.8(13) . . ?
O10 C36 O9 126.8(12) . . ?
O10 C36 C37 116.4(13) . . ?
O10 C36 C37A 114.7(17) . . ?
O9 C36 C37 115.7(13) . . ?
O9 C36 C37A 116.9(17) . . ?
O6 C26 O5 125.4(13) . . ?
O6 C26 C27 120.9(12) . . ?
O5 C26 C27 113.5(14) . . ?
O34 C96 C97 116.9(14) . . ?
O33 C96 O34 124.1(12) . . ?
O33 C96 C97 119.0(12) . . ?
O20 C61 O19 125.6(12) . . ?
O20 C61 C62 120.5(14) . . ?
O19 C61 C62 113.7(15) . . ?
O32 C91 O31 124.8(13) . . ?
O32 C91 C92 121.7(18) . . ?
O32 C91 C92A 118.4(15) . . ?
O31 C91 C92 112.3(18) . . ?
O31 C91 C92A 115.2(16) . . ?
O30 C86 O29 125.3(13) . . ?
O30 C86 C87 127(2) . . ?
O30 C86 C87A 116.4(16) . . ?
O29 C86 C87 107(2) . . ?
O29 C86 C87A 118.1(16) . . ?
C56 C57 C60 106.3(15) . . ?
C56 C57 C59A 107.1(18) . . ?
C56 C57 C60A 104.5(17) . . ?
C58 C57 C56 106.2(19) . . ?
C58 C57 C60 105(2) . . ?
C59 C57 C56 108.7(16) . . ?
C59 C57 C58 123(2) . . ?
C59 C57 C60 106(2) . . ?
C59A C57 C60A 101(2) . . ?
C58A C57 C56 109(2) . . ?
C58A C57 C59A 108(2) . . ?
C58A C57 C60A 125(2) . . ?
C26 C27 C28 108.9(12) . . ?
C29 C27 C26 107.3(13) . . ?
C29 C27 C28 109.9(14) . . ?
C29 C27 C30 109.4(15) . . ?
C30 C27 C26 112.3(13) . . ?
C30 C27 C28 109.1(13) . . ?
O22 C66 C67 113.2(16) . . ?
O21 C66 O22 127.0(13) . . ?
O21 C66 C67 119.8(14) . . ?
C31 C32 C33 110.0(16) . . ?
C34 C32 C31 111.5(16) . . ?
C34 C32 C33 108(2) . . ?
C35 C32 C31 107.4(18) . . ?
C35 C32 C33 112.7(19) . . ?
C35 C32 C34 107.0(19) . . ?
C76 C77 C78 109.9(13) . . ?
C76 C77 C80 104.9(12) . . ?
C79 C77 C76 109.2(14) . . ?
C79 C77 C78 108.0(12) . . ?
C79 C77 C80 115.7(16) . . ?
C80 C77 C78 109.1(13) . . ?
C66 C67 C70 106.2(13) . . ?
C68 C67 C66 115.9(14) . . ?
C68 C67 C70 107.8(14) . . ?
C69 C67 C66 106.3(14) . . ?
C69 C67 C68 111.0(14) . . ?
C69 C67 C70 109.4(15) . . ?
C41 C42 C43 110.5(12) . . ?
C41 C42 C44 106.9(12) . . ?
C41 C42 C45 107.9(12) . . ?
C43 C42 C44 112.6(13) . . ?
C43 C42 C45 108.5(13) . . ?
C44 C42 C45 110.3(14) . . ?
C96 C97 C98 103.4(12) . . ?
C99 C97 C96 106.2(12) . . ?
C99 C97 C98 108.2(15) . . ?
C100 C97 C96 112.2(14) . . ?
C100 C97 C98 113.1(13) . . ?
C100 C97 C99 113.0(16) . . ?
C51 C52 C53 104.8(13) . . ?
C51 C52 C54 108.0(13) . . ?
C54 C52 C53 109.4(14) . . ?
C55 C52 C51 112.8(14) . . ?
C55 C52 C53 111.4(15) . . ?
C55 C52 C54 110.1(15) . . ?
C46 C47 C50 100.6(11) . . ?
C48 C47 C46 113.1(12) . . ?
C48 C47 C49 110.2(14) . . ?
C48 C47 C50 111.1(13) . . ?
C49 C47 C46 112.5(12) . . ?
C49 C47 C50 109.1(15) . . ?
C42 C43 H43A 109.5 . . ?
C42 C43 H43B 109.5 . . ?
C42 C43 H43C 109.5 . . ?
H43A C43 H43B 109.5 . . ?
H43A C43 H43C 109.5 . . ?
H43B C43 H43C 109.5 . . ?
C97 C98 H98A 109.5 . . ?
C97 C98 H98B 109.5 . . ?
C97 C98 H98C 109.5 . . ?
H98A C98 H98B 109.5 . . ?
H98A C98 H98C 109.5 . . ?
H98B C98 H98C 109.5 . . ?
C27 C28 H28A 109.5 . . ?
C27 C28 H28B 109.5 . . ?
C27 C28 H28C 109.5 . . ?
H28A C28 H28B 109.5 . . ?
H28A C28 H28C 109.5 . . ?
H28B C28 H28C 109.5 . . ?
C77 C78 H78A 109.5 . . ?
C77 C78 H78B 109.5 . . ?
C77 C78 H78C 109.5 . . ?
H78A C78 H78B 109.5 . . ?
H78A C78 H78C 109.5 . . ?
H78B C78 H78C 109.5 . . ?
C81 C82 C84 111.1(12) . . ?
C81 C82 C85 105.8(12) . . ?
C83 C82 C81 105.3(14) . . ?
C83 C82 C84 107.0(14) . . ?
C83 C82 C85 111.8(15) . . ?
C84 C82 C85 115.4(17) . . ?
C63 C62 C61 110.7(13) . . ?
C63 C62 C64 110.8(13) . . ?
C63 C62 C65 110.9(15) . . ?
C64 C62 C61 105.9(12) . . ?
C64 C62 C65 109.5(16) . . ?
C65 C62 C61 108.9(13) . . ?
C67 C68 H68A 109.5 . . ?
C67 C68 H68B 109.5 . . ?
C67 C68 H68C 109.5 . . ?
H68A C68 H68B 109.5 . . ?
H68A C68 H68C 109.5 . . ?
H68B C68 H68C 109.5 . . ?
C32 C33 H33A 109.5 . . ?
C32 C33 H33B 109.5 . . ?
C32 C33 H33C 109.5 . . ?
H33A C33 H33B 109.5 . . ?
H33A C33 H33C 109.5 . . ?
H33B C33 H33C 109.5 . . ?
C86 C87 C88 109(3) . . ?
C86 C87 C90 105(2) . . ?
C88 C87 C90 104(3) . . ?
C89 C87 C86 114(3) . . ?
C89 C87 C88 111(3) . . ?
C89 C87 C90 113(3) . . ?
C36 C37 C39 100.6(18) . . ?
C38 C37 C36 108.7(16) . . ?
C38 C37 C39 102(2) . . ?
C38 C37 C40 113(2) . . ?
C40 C37 C36 112.6(17) . . ?
C40 C37 C39 119.5(19) . . ?
C52 C53 H53A 109.5 . . ?
C52 C53 H53B 109.5 . . ?
C52 C53 H53C 109.5 . . ?
H53A C53 H53B 109.5 . . ?
H53A C53 H53C 109.5 . . ?
H53B C53 H53C 109.5 . . ?
C42 C44 H44A 109.5 . . ?
C42 C44 H44B 109.5 . . ?
C42 C44 H44C 109.5 . . ?
H44A C44 H44B 109.5 . . ?
H44A C44 H44C 109.5 . . ?
H44B C44 H44C 109.5 . . ?
C62 C63 H63A 109.5 . . ?
C62 C63 H63B 109.5 . . ?
C62 C63 H63C 109.5 . . ?
H63A C63 H63B 109.5 . . ?
H63A C63 H63C 109.5 . . ?
H63B C63 H63C 109.5 . . ?
C21 C22 C23 108.9(14) . . ?
C21 C22 C24 103.3(14) . . ?
C23 C22 C24 100.5(14) . . ?
C25 C22 C21 113.9(14) . . ?
C25 C22 C23 116.2(18) . . ?
C25 C22 C24 112.6(18) . . ?
C57 C58 H58A 109.5 . . ?
C57 C58 H58B 109.5 . . ?
C57 C58 H58C 109.5 . . ?
H58A C58 H58B 109.5 . . ?
H58A C58 H58C 109.5 . . ?
H58B C58 H58C 109.5 . . ?
C97 C99 H99A 109.5 . . ?
C97 C99 H99B 109.5 . . ?
C97 C99 H99C 109.5 . . ?
H99A C99 H99B 109.5 . . ?
H99A C99 H99C 109.5 . . ?
H99B C99 H99C 109.5 . . ?
C47 C48 H48A 109.5 . . ?
C47 C48 H48B 109.5 . . ?
C47 C48 H48C 109.5 . . ?
H48A C48 H48B 109.5 . . ?
H48A C48 H48C 109.5 . . ?
H48B C48 H48C 109.5 . . ?
C42 C45 H45A 109.5 . . ?
C42 C45 H45B 109.5 . . ?
C42 C45 H45C 109.5 . . ?
H45A C45 H45B 109.5 . . ?
H45A C45 H45C 109.5 . . ?
H45B C45 H45C 109.5 . . ?
C71 C72 C73 109.7(17) . . ?
C71 C72 C75 103.0(18) . . ?
C74 C72 C71 113.5(17) . . ?
C74 C72 C73 113(2) . . ?
C74 C72 C75 111(2) . . ?
C75 C72 C73 106(2) . . ?
C62 C64 H64A 109.5 . . ?
C62 C64 H64B 109.5 . . ?
C62 C64 H64C 109.5 . . ?
H64A C64 H64B 109.5 . . ?
H64A C64 H64C 109.5 . . ?
H64B C64 H64C 109.5 . . ?
C97 C100 H10A 109.5 . . ?
C97 C100 H10B 109.5 . . ?
C97 C100 H10C 109.5 . . ?
H10A C100 H10B 109.5 . . ?
H10A C100 H10C 109.5 . . ?
H10B C100 H10C 109.5 . . ?
C27 C29 H29A 109.5 . . ?
C27 C29 H29B 109.5 . . ?
C27 C29 H29C 109.5 . . ?
H29A C29 H29B 109.5 . . ?
H29A C29 H29C 109.5 . . ?
H29B C29 H29C 109.5 . . ?
C67 C69 H69A 109.5 . . ?
C67 C69 H69B 109.5 . . ?
C67 C69 H69C 109.5 . . ?
H69A C69 H69B 109.5 . . ?
H69A C69 H69C 109.5 . . ?
H69B C69 H69C 109.5 . . ?
C52 C54 H54A 109.5 . . ?
C52 C54 H54B 109.5 . . ?
C52 C54 H54C 109.5 . . ?
H54A C54 H54B 109.5 . . ?
H54A C54 H54C 109.5 . . ?
H54B C54 H54C 109.5 . . ?
C77 C79 H79A 109.5 . . ?
C77 C79 H79B 109.5 . . ?
C77 C79 H79C 109.5 . . ?
H79A C79 H79B 109.5 . . ?
H79A C79 H79C 109.5 . . ?
H79B C79 H79C 109.5 . . ?
C91 C92 C93 108(2) . . ?
C91 C92 C94 106(3) . . ?
C93 C92 C94 105(3) . . ?
C95 C92 C91 110(3) . . ?
C95 C92 C93 110(3) . . ?
C95 C92 C94 117(3) . . ?
C52 C55 H55A 109.5 . . ?
C52 C55 H55B 109.5 . . ?
C52 C55 H55C 109.5 . . ?
H55A C55 H55B 109.5 . . ?
H55A C55 H55C 109.5 . . ?
H55B C55 H55C 109.5 . . ?
C27 C30 H30A 109.5 . . ?
C27 C30 H30B 109.5 . . ?
C27 C30 H30C 109.5 . . ?
H30A C30 H30B 109.5 . . ?
H30A C30 H30C 109.5 . . ?
H30B C30 H30C 109.5 . . ?
C87 C88 H88A 109.5 . . ?
C87 C88 H88B 109.5 . . ?
C87 C88 H88C 109.5 . . ?
H88A C88 H88B 109.5 . . ?
H88A C88 H88C 109.5 . . ?
H88B C88 H88C 109.5 . . ?
C67 C70 H70A 109.5 . . ?
C67 C70 H70B 109.5 . . ?
C67 C70 H70C 109.5 . . ?
H70A C70 H70B 109.5 . . ?
H70A C70 H70C 109.5 . . ?
H70B C70 H70C 109.5 . . ?
C37 C38 H38A 109.5 . . ?
C37 C38 H38B 109.5 . . ?
C37 C38 H38C 109.5 . . ?
H38A C38 H38B 109.5 . . ?
H38A C38 H38C 109.5 . . ?
H38B C38 H38C 109.5 . . ?
C82 C83 H83A 109.5 . . ?
C82 C83 H83B 109.5 . . ?
C82 C83 H83C 109.5 . . ?
H83A C83 H83B 109.5 . . ?
H83A C83 H83C 109.5 . . ?
H83B C83 H83C 109.5 . . ?
C82 C84 H84A 109.5 . . ?
C82 C84 H84B 109.5 . . ?
C82 C84 H84C 109.5 . . ?
H84A C84 H84B 109.5 . . ?
H84A C84 H84C 109.5 . . ?
H84B C84 H84C 109.5 . . ?
C47 C49 H49A 109.5 . . ?
C47 C49 H49B 109.5 . . ?
C47 C49 H49C 109.5 . . ?
H49A C49 H49B 109.5 . . ?
H49A C49 H49C 109.5 . . ?
H49B C49 H49C 109.5 . . ?
C77 C80 H80A 109.5 . . ?
C77 C80 H80B 109.5 . . ?
C77 C80 H80C 109.5 . . ?
H80A C80 H80B 109.5 . . ?
H80A C80 H80C 109.5 . . ?
H80B C80 H80C 109.5 . . ?
C22 C23 H23A 109.5 . . ?
C22 C23 H23B 109.5 . . ?
C22 C23 H23C 109.5 . . ?
H23A C23 H23B 109.5 . . ?
H23A C23 H23C 109.5 . . ?
H23B C23 H23C 109.5 . . ?
C62 C65 H65A 109.5 . . ?
C62 C65 H65B 109.5 . . ?
C62 C65 H65C 109.5 . . ?
H65A C65 H65B 109.5 . . ?
H65A C65 H65C 109.5 . . ?
H65B C65 H65C 109.5 . . ?
C47 C50 H50A 109.5 . . ?
C47 C50 H50B 109.5 . . ?
C47 C50 H50C 109.5 . . ?
H50A C50 H50B 109.5 . . ?
H50A C50 H50C 109.5 . . ?
H50B C50 H50C 109.5 . . ?
C82 C85 H85A 109.5 . . ?
C82 C85 H85B 109.5 . . ?
C82 C85 H85C 109.5 . . ?
H85A C85 H85B 109.5 . . ?
H85A C85 H85C 109.5 . . ?
H85B C85 H85C 109.5 . . ?
C22 C24 H24A 109.5 . . ?
C22 C24 H24B 109.5 . . ?
C22 C24 H24C 109.5 . . ?
H24A C24 H24B 109.5 . . ?
H24A C24 H24C 109.5 . . ?
H24B C24 H24C 109.5 . . ?
C92 C93 H93A 109.5 . . ?
C92 C93 H93B 109.5 . . ?
C92 C93 H93C 109.5 . . ?
H93A C93 H93B 109.5 . . ?
H93A C93 H93C 109.5 . . ?
H93B C93 H93C 109.5 . . ?
C37 C39 H39A 109.5 . . ?
C37 C39 H39B 109.5 . . ?
C37 C39 H39C 109.5 . . ?
H39A C39 H39B 109.5 . . ?
H39A C39 H39C 109.5 . . ?
H39B C39 H39C 109.5 . . ?
C87 C89 H89A 109.5 . . ?
C87 C89 H89B 109.5 . . ?
C87 C89 H89C 109.5 . . ?
H89A C89 H89B 109.5 . . ?
H89A C89 H89C 109.5 . . ?
H89B C89 H89C 109.5 . . ?
C22 C25 H25A 109.5 . . ?
C22 C25 H25B 109.5 . . ?
C22 C25 H25C 109.5 . . ?
H25A C25 H25B 109.5 . . ?
H25A C25 H25C 109.5 . . ?
H25B C25 H25C 109.5 . . ?
C37 C40 H40A 109.5 . . ?
C37 C40 H40B 109.5 . . ?
C37 C40 H40C 109.5 . . ?
H40A C40 H40B 109.5 . . ?
H40A C40 H40C 109.5 . . ?
H40B C40 H40C 109.5 . . ?
C87 C90 H90A 109.5 . . ?
C87 C90 H90B 109.5 . . ?
C87 C90 H90C 109.5 . . ?
H90A C90 H90B 109.5 . . ?
H90A C90 H90C 109.5 . . ?
H90B C90 H90C 109.5 . . ?
C32 C34 H34A 109.5 . . ?
C32 C34 H34B 109.5 . . ?
C32 C34 H34C 109.5 . . ?
H34A C34 H34B 109.5 . . ?
H34A C34 H34C 109.5 . . ?
H34B C34 H34C 109.5 . . ?
C32 C35 H35A 109.5 . . ?
C32 C35 H35B 109.5 . . ?
C32 C35 H35C 109.5 . . ?
H35A C35 H35B 109.5 . . ?
H35A C35 H35C 109.5 . . ?
H35B C35 H35C 109.5 . . ?
C57 C59 H59A 109.5 . . ?
C57 C59 H59B 109.5 . . ?
C57 C59 H59C 109.5 . . ?
H59A C59 H59B 109.5 . . ?
H59A C59 H59C 109.5 . . ?
H59B C59 H59C 109.5 . . ?
C92 C94 H94A 109.5 . . ?
C92 C94 H94B 109.5 . . ?
C92 C94 H94C 109.5 . . ?
H94A C94 H94B 109.5 . . ?
H94A C94 H94C 109.5 . . ?
H94B C94 H94C 109.5 . . ?
C57 C60 H60A 109.5 . . ?
C57 C60 H60B 109.5 . . ?
C57 C60 H60C 109.5 . . ?
H60A C60 H60B 109.5 . . ?
H60A C60 H60C 109.5 . . ?
H60B C60 H60C 109.5 . . ?
C92 C95 H95A 109.5 . . ?
C92 C95 H95B 109.5 . . ?
C92 C95 H95C 109.5 . . ?
H95A C95 H95B 109.5 . . ?
H95A C95 H95C 109.5 . . ?
H95B C95 H95C 109.5 . . ?
C72 C75 H75A 109.5 . . ?
C72 C75 H75B 109.5 . . ?
C72 C75 H75C 109.5 . . ?
H75A C75 H75B 109.5 . . ?
H75A C75 H75C 109.5 . . ?
H75B C75 H75C 109.5 . . ?
O1 Cu1 O1 180.0(4) . 3_666 ?
O1 Cu1 O2 91.7(4) 3_666 . ?
O1 Cu1 O2 88.3(4) . . ?
O1 Cu1 O2 88.3(4) 3_666 3_666 ?
O1 Cu1 O2 91.7(4) . 3_666 ?
O2 Cu1 O2 180.0(4) 3_666 . ?
N1 Cu1 O1 91.1(4) 3_666 3_666 ?
N1 Cu1 O1 88.9(4) . 3_666 ?
N1 Cu1 O1 91.1(4) . . ?
N1 Cu1 O1 88.9(4) 3_666 . ?
N1 Cu1 O2 90.5(4) . 3_666 ?
N1 Cu1 O2 89.5(4) 3_666 3_666 ?
N1 Cu1 O2 89.5(4) . . ?
N1 Cu1 O2 90.5(4) 3_666 . ?
N1 Cu1 N1 180.0(3) . 3_666 ?
C1 O1 Cu1 124.7(10) . . ?
C4 O2 Cu1 124.9(9) . . ?
H2A N2 H2B 108.1 . . ?
C13 N2 H2A 109.5 . . ?
C13 N2 H2B 109.5 . . ?
C14 N2 H2A 109.5 . . ?
C14 N2 H2B 109.5 . . ?
C14 N2 C13 110.8(9) . . ?
C6 N1 Cu1 123.2(8) . . ?
C6 N1 C10 117.2(11) . . ?
C10 N1 Cu1 119.6(9) . . ?
N2 C13 H13A 108.7 . . ?
N2 C13 H13B 108.7 . . ?
N2 C13 C12 114.1(9) . . ?
H13A C13 H13B 107.6 . . ?
C12 C13 H13A 108.7 . . ?
C12 C13 H13B 108.7 . . ?
O2 C4 C3 127.5(14) . . ?
O2 C4 C5 106.7(17) . . ?
O2 C4 C5A 119.3(18) . . ?
C3 C4 C5 125.8(18) . . ?
C3 C4 C5A 112.6(18) . . ?
C16 C15 C14 123.1(15) . . ?
C20 C15 C14 116.8(16) . . ?
C20 C15 C16 118.7(17) . . ?
O1 C1 C3 128.3(15) . . ?
O1 C1 C2 114.2(15) . . ?
C3 C1 C2 117.5(16) . . ?
C13 C12 H12A 108.1 . . ?
C13 C12 H12B 108.1 . . ?
H12A C12 H12B 107.3 . . ?
C11 C12 C13 116.6(12) . . ?
C11 C12 H12A 108.1 . . ?
C11 C12 H12B 108.1 . . ?
C12 C11 H11A 109.2 . . ?
C12 C11 H11B 109.2 . . ?
C12 C11 C8 111.8(12) . . ?
H11A C11 H11B 107.9 . . ?
C8 C11 H11A 109.2 . . ?
C8 C11 H11B 109.2 . . ?
C7 C8 C11 120.3(12) . . ?
C9 C8 C11 121.5(13) . . ?
C9 C8 C7 117.8(13) . . ?
N1 C6 H6 119.0 . . ?
N1 C6 C7 122.0(12) . . ?
C7 C6 H6 119.0 . . ?
C4 C3 C1 125.4(14) . . ?
C4 C3 H3 117.3 . . ?
C1 C3 H3 117.3 . . ?
N2 C14 H14A 107.8 . . ?
N2 C14 H14B 107.8 . . ?
C15 C14 N2 117.9(12) . . ?
C15 C14 H14A 107.8 . . ?
C15 C14 H14B 107.8 . . ?
H14A C14 H14B 107.2 . . ?
N1 C10 H10 118.1 . . ?
N1 C10 C9 123.8(13) . . ?
C9 C10 H10 118.1 . . ?
F1 C2 C1 106.8(14) . . ?
F2 C2 F1 108.3(16) . . ?
F2 C2 F3 105.7(17) . . ?
F2 C2 C1 116.6(17) . . ?
F3 C2 F1 108.5(17) . . ?
F3 C2 C1 110.7(16) . . ?
C8 C7 C6 119.3(13) . . ?
C8 C7 H7 120.3 . . ?
C6 C7 H7 120.3 . . ?
C8 C9 H9 120.5 . . ?
C10 C9 C8 119.0(14) . . ?
C10 C9 H9 120.5 . . ?
F4 C5 F5 101(2) . . ?
F4 C5 C4 111(2) . . ?
F5 C5 C4 107.2(18) . . ?
F6 C5 F4 114(2) . . ?
F6 C5 F5 106(2) . . ?
F6 C5 C4 116(2) . . ?
C15 C16 H16 120.4 . . ?
C15 C16 C17 119.1(18) . . ?
C17 C16 H16 120.4 . . ?
C19 S18 H18 109.5 . . ?
C15 C20 H20 119.8 . . ?
C15 C20 C106 120(2) . . ?
C106 C20 H20 119.8 . . ?
C16 C17 H17 116.5 . . ?
C19 C17 C16 127(2) . . ?
C19 C17 H17 116.5 . . ?
C17 C19 S18 121(2) . . ?
C17 C19 C106 112(2) . . ?
C106 C19 S18 126.8(17) . . ?
Cl1 C101 H10D 110.3 . . ?
Cl1 C101 H10E 110.3 . . ?
Cl1 C101 Cl6 107.2(18) . . ?
H10D C101 H10E 108.5 . . ?
Cl6 C101 H10D 110.3 . . ?
Cl6 C101 H10E 110.3 . . ?
Cl3 C102 H10H 113.6 . . ?
Cl3 C102 H10I 113.6 . . ?
Cl4 C102 Cl3 90.0(12) . . ?
Cl4 C102 H10H 113.6 . . ?
Cl4 C102 H10I 113.6 . . ?
H10H C102 H10I 110.9 . . ?
Cl2 C103 H10F 109.8 . . ?
Cl2 C103 H10G 109.8 . . ?
Cl5 C103 Cl2 109(2) . . ?
Cl5 C103 H10F 109.8 . . ?
Cl5 C103 H10G 109.8 . . ?
H10F C103 H10G 108.3 . . ?
Cl7 C104 H10J 113.4 . . ?
Cl7 C104 H10K 113.4 . . ?
Cl8 C104 Cl7 91.3(11) . . ?
Cl8 C104 H10J 113.4 . . ?
Cl8 C104 H10K 113.4 . . ?
H10J C104 H10K 110.7 . . ?
H10N C108 H10O 109.9 . . ?
ClA C108 H10N 112.3 . . ?
ClA C108 H10O 112.3 . . ?
ClA C108 Cl9A 97.2(13) . . ?
Cl9A C108 H10N 112.3 . . ?
Cl9A C108 H10O 112.3 . . ?
Cl9 C105 H10L 111.6 . . ?
Cl9 C105 H10M 111.6 . . ?
Cl C105 Cl9 101(2) . . ?
Cl C105 H10L 111.6 . . ?
Cl C105 H10M 111.6 . . ?
H10L C105 H10M 109.4 . . ?
C20 C106 C19 121.7(19) . . ?
C20 C106 H106 119.2 . . ?
C19 C106 H106 119.2 . . ?
C31 C32A C33A 107(2) . . ?
C31 C32A C34A 110.6(19) . . ?
C35A C32A C31 111(2) . . ?
C35A C32A C33A 110(2) . . ?
C35A C32A C34A 108(2) . . ?
C34A C32A C33A 111(2) . . ?
C32A C35A H35D 109.5 . . ?
C32A C35A H35E 109.5 . . ?
C32A C35A H35F 109.5 . . ?
H35D C35A H35E 109.5 . . ?
H35D C35A H35F 109.5 . . ?
H35E C35A H35F 109.5 . . ?
C32A C33A H33D 109.5 . . ?
C32A C33A H33E 109.5 . . ?
C32A C33A H33F 109.5 . . ?
H33D C33A H33E 109.5 . . ?
H33D C33A H33F 109.5 . . ?
H33E C33A H33F 109.5 . . ?
C32A C34A H34D 109.5 . . ?
C32A C34A H34E 109.5 . . ?
C32A C34A H34F 109.5 . . ?
H34D C34A H34E 109.5 . . ?
H34D C34A H34F 109.5 . . ?
H34E C34A H34F 109.5 . . ?
C91 C92A C93A 106.7(17) . . ?
C91 C92A C94A 106(2) . . ?
C93A C92A C94A 105(2) . . ?
C95A C92A C91 110.9(18) . . ?
C95A C92A C93A 111(3) . . ?
C95A C92A C94A 117(2) . . ?
C92A C93A H93D 109.5 . . ?
C92A C93A H93E 109.5 . . ?
C92A C93A H93F 109.5 . . ?
H93D C93A H93E 109.5 . . ?
H93D C93A H93F 109.5 . . ?
H93E C93A H93F 109.5 . . ?
C92A C94A H94D 109.5 . . ?
C92A C94A H94E 109.5 . . ?
C92A C94A H94F 109.5 . . ?
H94D C94A H94E 109.5 . . ?
H94D C94A H94F 109.5 . . ?
H94E C94A H94F 109.5 . . ?
C92A C95A H95D 109.5 . . ?
C92A C95A H95E 109.5 . . ?
C92A C95A H95F 109.5 . . ?
H95D C95A H95E 109.5 . . ?
H95D C95A H95F 109.5 . . ?
H95E C95A H95F 109.5 . . ?
C71 C72A C75A 102(2) . . ?
C71 C72A C73A 110(2) . . ?
C74A C72A C71 115(3) . . ?
C74A C72A C75A 110(3) . . ?
C74A C72A C73A 114(3) . . ?
C75A C72A C73A 105(3) . . ?
C72A C75A H75D 109.5 . . ?
C72A C75A H75E 109.5 . . ?
C72A C75A H75F 109.5 . . ?
H75D C75A H75E 109.5 . . ?
H75D C75A H75F 109.5 . . ?
H75E C75A H75F 109.5 . . ?
C57 C59A H59D 109.5 . . ?
C57 C59A H59E 109.5 . . ?
C57 C59A H59F 109.5 . . ?
H59D C59A H59E 109.5 . . ?
H59D C59A H59F 109.5 . . ?
H59E C59A H59F 109.5 . . ?
C57 C58A H58D 109.5 . . ?
C57 C58A H58E 109.5 . . ?
C57 C58A H58F 109.5 . . ?
H58D C58A H58E 109.5 . . ?
H58D C58A H58F 109.5 . . ?
H58E C58A H58F 109.5 . . ?
C57 C60A H60D 109.5 . . ?
C57 C60A H60E 109.5 . . ?
C57 C60A H60F 109.5 . . ?
H60D C60A H60E 109.5 . . ?
H60D C60A H60F 109.5 . . ?
H60E C60A H60F 109.5 . . ?
C36 C37A C39A 106(2) . . ?
C38A C37A C36 107(2) . . ?
C38A C37A C40A 109(3) . . ?
C38A C37A C39A 105(3) . . ?
C40A C37A C36 111(3) . . ?
C40A C37A C39A 118(3) . . ?
C37A C38A H38D 109.5 . . ?
C37A C38A H38E 109.5 . . ?
C37A C38A H38F 109.5 . . ?
H38D C38A H38E 109.5 . . ?
H38D C38A H38F 109.5 . . ?
H38E C38A H38F 109.5 . . ?
C37A C40A H40D 109.5 . . ?
C37A C40A H40E 109.5 . . ?
C37A C40A H40F 109.5 . . ?
H40D C40A H40E 109.5 . . ?
H40D C40A H40F 109.5 . . ?
H40E C40A H40F 109.5 . . ?
C37A C39A H39D 109.5 . . ?
C37A C39A H39E 109.5 . . ?
C37A C39A H39F 109.5 . . ?
H39D C39A H39E 109.5 . . ?
H39D C39A H39F 109.5 . . ?
H39E C39A H39F 109.5 . . ?
C86 C87A C88A 109.8(17) . . ?
C86 C87A C90A 103.8(16) . . ?
C89A C87A C86 110.3(18) . . ?
C89A C87A C88A 112(2) . . ?
C89A C87A C90A 115(2) . . ?
C88A C87A C90A 105(2) . . ?
C87A C89A H89D 109.5 . . ?
C87A C89A H89E 109.5 . . ?
C87A C89A H89F 109.5 . . ?
H89D C89A H89E 109.5 . . ?
H89D C89A H89F 109.5 . . ?
H89E C89A H89F 109.5 . . ?
C87A C88A H88D 109.5 . . ?
C87A C88A H88E 109.5 . . ?
C87A C88A H88F 109.5 . . ?
H88D C88A H88E 109.5 . . ?
H88D C88A H88F 109.5 . . ?
H88E C88A H88F 109.5 . . ?
C87A C90A H90D 109.5 . . ?
C87A C90A H90E 109.5 . . ?
C87A C90A H90F 109.5 . . ?
H90D C90A H90E 109.5 . . ?
H90D C90A H90F 109.5 . . ?
H90E C90A H90F 109.5 . . ?
F4A C5A C4 107(2) . . ?
F4A C5A F5A 93(2) . . ?
F6A C5A C4 117(3) . . ?
F6A C5A F4A 118(3) . . ?
F6A C5A F5A 110(3) . . ?
F5A C5A C4 109.2(18) . . ?

loop_
_geom_bond_atom_site_label_1
_geom_bond_atom_site_label_2
_geom_bond_distance
_geom_bond_site_symmetry_2
_geom_bond_publ_flag
Ni1 F7 2.005(6) . ?
Ni1 F14 1.977(6) . ?
Ni1 O8 1.966(8) . ?
Ni1 O34 2.004(9) . ?
Ni1 O32 2.007(9) . ?
Ni1 O6 1.952(9) . ?
Ni7 F13 1.907(6) . ?
Ni7 F12 1.935(6) . ?
Ni7 O11 1.961(8) . ?
Ni7 O13 1.954(7) . ?
Ni7 O4 1.916(8) . ?
Ni7 O10 1.943(7) . ?
Ni8 F13 1.989(5) . ?
Ni8 F14 1.933(6) . ?
Ni8 O3 1.982(10) . ?
Ni8 O5 1.932(9) . ?
Ni8 O7 1.976(7) . ?
Ni8 O9 2.009(8) . ?
Ni6 F12 1.912(6) . ?
Ni6 F11 1.921(6) . ?
Ni6 O14 1.930(8) . ?
Ni6 O15 1.928(9) . ?
Ni6 O12 1.955(9) . ?
Ni6 O17 1.961(8) . ?
Ni2 F7 1.908(6) . ?
Ni2 F8 1.950(6) . ?
Ni2 O28 1.964(8) . ?
Ni2 O31 1.908(8) . ?
Ni2 O33 1.905(9) . ?
Ni2 O30 1.965(9) . ?
Ni5 F10 1.912(6) . ?
Ni5 F11 1.904(6) . ?
Ni5 O16 1.961(9) . ?
Ni5 O19 1.934(9) . ?
Ni5 O35 1.909(9) . ?
Ni5 O21 1.909(9) . ?
Ni4 F10 1.916(6) . ?
Ni4 F9 1.913(6) . ?
Ni4 O23 1.936(8) . ?
Ni4 O20 1.933(9) . ?
Ni4 O22 1.949(9) . ?
Ni4 O25 1.914(9) . ?
Ni3 F9 1.926(6) . ?
Ni3 F8 1.910(6) . ?
Ni3 O27 1.938(10) . ?
Ni3 O24 1.954(9) . ?
Ni3 O26 1.935(9) . ?
Ni3 O29 1.919(9) . ?
Cr1 F7 2.005(6) . ?
Cr1 F14 1.977(6) . ?
Cr1 O8 1.966(8) . ?
Cr1 O34 2.004(9) . ?
Cr1 O32 2.007(9) . ?
Cr1 O6 1.952(9) . ?
Cr7 F13 1.907(6) . ?
Cr7 F12 1.935(6) . ?
Cr7 O11 1.961(8) . ?
Cr7 O13 1.954(7) . ?
Cr7 O4 1.916(8) . ?
Cr7 O10 1.943(7) . ?
Cr8 F13 1.989(5) . ?
Cr8 F14 1.933(6) . ?
Cr8 O3 1.982(10) . ?
Cr8 O5 1.932(9) . ?
Cr8 O7 1.976(7) . ?
Cr8 O9 2.009(8) . ?
Cr6 F12 1.912(6) . ?
Cr6 F11 1.921(6) . ?
Cr6 O14 1.930(8) . ?
Cr6 O15 1.928(9) . ?
Cr6 O12 1.955(9) . ?
Cr6 O17 1.961(8) . ?
Cr2 F7 1.908(6) . ?
Cr2 F8 1.950(6) . ?
Cr2 O28 1.964(8) . ?
Cr2 O31 1.908(8) . ?
Cr2 O33 1.905(9) . ?
Cr2 O30 1.965(9) . ?
Cr5 F10 1.912(6) . ?
Cr5 F11 1.904(6) . ?
Cr5 O16 1.961(9) . ?
Cr5 O19 1.934(9) . ?
Cr5 O35 1.909(9) . ?
Cr5 O21 1.909(9) . ?
Cr4 F10 1.916(6) . ?
Cr4 F9 1.913(6) . ?
Cr4 O23 1.936(8) . ?
Cr4 O20 1.933(9) . ?
Cr4 O22 1.949(9) . ?
Cr4 O25 1.914(9) . ?
Cr3 F9 1.926(6) . ?
Cr3 F8 1.910(6) . ?
Cr3 O27 1.938(10) . ?
Cr3 O24 1.954(9) . ?
Cr3 O26 1.935(9) . ?
Cr3 O29 1.919(9) . ?
O11 C41 1.241(14) . ?
O13 C46 1.272(13) . ?
O4 C21 1.258(15) . ?
O10 C36 1.242(14) . ?
O16 C51 1.278(15) . ?
O8 C31 1.252(15) . ?
O14 C46 1.256(14) . ?
O34 C96 1.260(14) . ?
O23 C71 1.281(15) . ?
O15 C51 1.251(15) . ?
O27 C81 1.266(16) . ?
O32 C91 1.235(16) . ?
O28 C81 1.284(15) . ?
O6 C26 1.249(16) . ?
O20 C61 1.248(17) . ?
O31 C91 1.264(16) . ?
O12 C41 1.263(14) . ?
O19 C61 1.324(17) . ?
O22 C66 1.299(16) . ?
O3 C21 1.277(15) . ?
O25 C76 1.250(16) . ?
O35 C56 1.239(16) . ?
O17 C56 1.274(16) . ?
O21 C66 1.205(17) . ?
O5 C26 1.283(15) . ?
O7 C31 1.256(15) . ?
O33 C96 1.229(15) . ?
O24 C71 1.216(15) . ?
O26 C76 1.278(15) . ?
O9 C36 1.265(14) . ?
O30 C86 1.263(17) . ?
O29 C86 1.293(17) . ?
C51 C52 1.525(18) . ?
C71 C72 1.53(2) . ?
C71 C72A 1.52(2) . ?
C46 C47 1.510(16) . ?
C81 C82 1.528(19) . ?
C76 C77 1.501(18) . ?
C31 C32 1.529(19) . ?
C31 C32A 1.52(2) . ?
C41 C42 1.527(18) . ?
C56 C57 1.513(18) . ?
C21 C22 1.523(19) . ?
C36 C37 1.57(2) . ?
C36 C37A 1.57(2) . ?
C26 C27 1.527(19) . ?
C96 C97 1.553(19) . ?
C61 C62 1.566(18) . ?
C91 C92 1.55(3) . ?
C91 C92A 1.56(2) . ?
C86 C87 1.53(3) . ?
C86 C87A 1.53(2) . ?
C57 C58 1.49(2) . ?
C57 C59 1.46(2) . ?
C57 C60 1.61(2) . ?
C57 C59A 1.52(3) . ?
C57 C58A 1.46(2) . ?
C57 C60A 1.56(2) . ?
C27 C28 1.57(2) . ?
C27 C29 1.48(2) . ?
C27 C30 1.512(19) . ?
C66 C67 1.526(19) . ?
C32 C33 1.58(2) . ?
C32 C34 1.53(2) . ?
C32 C35 1.49(3) . ?
C77 C78 1.574(19) . ?
C77 C79 1.46(2) . ?
C77 C80 1.545(19) . ?
C67 C68 1.52(2) . ?
C67 C69 1.51(2) . ?
C67 C70 1.56(2) . ?
C42 C43 1.529(19) . ?
C42 C44 1.53(2) . ?
C42 C45 1.536(19) . ?
C97 C98 1.56(2) . ?
C97 C99 1.53(2) . ?
C97 C100 1.47(2) . ?
C52 C53 1.53(2) . ?
C52 C54 1.53(2) . ?
C52 C55 1.50(2) . ?
C47 C48 1.473(18) . ?
C47 C49 1.483(19) . ?
C47 C50 1.58(2) . ?
C43 H43A 0.9600 . ?
C43 H43B 0.9600 . ?
C43 H43C 0.9600 . ?
C98 H98A 0.9600 . ?
C98 H98B 0.9600 . ?
C98 H98C 0.9600 . ?
C28 H28A 0.9600 . ?
C28 H28B 0.9600 . ?
C28 H28C 0.9600 . ?
C78 H78A 0.9600 . ?
C78 H78B 0.9600 . ?
C78 H78C 0.9600 . ?
C82 C83 1.52(2) . ?
C82 C84 1.54(2) . ?
C82 C85 1.55(2) . ?
C62 C63 1.49(2) . ?
C62 C64 1.529(19) . ?
C62 C65 1.55(2) . ?
C68 H68A 0.9600 . ?
C68 H68B 0.9600 . ?
C68 H68C 0.9600 . ?
C33 H33A 0.9600 . ?
C33 H33B 0.9600 . ?
C33 H33C 0.9600 . ?
C87 C88 1.56(3) . ?
C87 C89 1.51(3) . ?
C87 C90 1.63(3) . ?
C37 C38 1.51(2) . ?
C37 C39 1.65(3) . ?
C37 C40 1.55(3) . ?
C53 H53A 0.9600 . ?
C53 H53B 0.9600 . ?
C53 H53C 0.9600 . ?
C44 H44A 0.9600 . ?
C44 H44B 0.9600 . ?
C44 H44C 0.9600 . ?
C63 H63A 0.9600 . ?
C63 H63B 0.9600 . ?
C63 H63C 0.9600 . ?
C22 C23 1.54(2) . ?
C22 C24 1.61(2) . ?
C22 C25 1.38(2) . ?
C58 H58A 0.9600 . ?
C58 H58B 0.9600 . ?
C58 H58C 0.9600 . ?
C99 H99A 0.9600 . ?
C99 H99B 0.9600 . ?
C99 H99C 0.9600 . ?
C48 H48A 0.9600 . ?
C48 H48B 0.9600 . ?
C48 H48C 0.9600 . ?
C45 H45A 0.9600 . ?
C45 H45B 0.9600 . ?
C45 H45C 0.9600 . ?
C72 C73 1.61(3) . ?
C72 C74 1.51(3) . ?
C72 C75 1.57(3) . ?
C64 H64A 0.9600 . ?
C64 H64B 0.9600 . ?
C64 H64C 0.9600 . ?
C100 H10A 0.9600 . ?
C100 H10B 0.9600 . ?
C100 H10C 0.9600 . ?
C29 H29A 0.9600 . ?
C29 H29B 0.9600 . ?
C29 H29C 0.9600 . ?
C69 H69A 0.9600 . ?
C69 H69B 0.9600 . ?
C69 H69C 0.9600 . ?
C54 H54A 0.9600 . ?
C54 H54B 0.9600 . ?
C54 H54C 0.9600 . ?
C79 H79A 0.9600 . ?
C79 H79B 0.9600 . ?
C79 H79C 0.9600 . ?
C92 C93 1.57(3) . ?
C92 C94 1.63(4) . ?
C92 C95 1.43(4) . ?
C55 H55A 0.9600 . ?
C55 H55B 0.9600 . ?
C55 H55C 0.9600 . ?
C30 H30A 0.9600 . ?
C30 H30B 0.9600 . ?
C30 H30C 0.9600 . ?
C88 H88A 0.9600 . ?
C88 H88B 0.9600 . ?
C88 H88C 0.9600 . ?
C70 H70A 0.9600 . ?
C70 H70B 0.9600 . ?
C70 H70C 0.9600 . ?
C38 H38A 0.9600 . ?
C38 H38B 0.9600 . ?
C38 H38C 0.9600 . ?
C83 H83A 0.9600 . ?
C83 H83B 0.9600 . ?
C83 H83C 0.9600 . ?
C84 H84A 0.9600 . ?
C84 H84B 0.9600 . ?
C84 H84C 0.9600 . ?
C49 H49A 0.9600 . ?
C49 H49B 0.9600 . ?
C49 H49C 0.9600 . ?
C80 H80A 0.9600 . ?
C80 H80B 0.9600 . ?
C80 H80C 0.9600 . ?
C23 H23A 0.9600 . ?
C23 H23B 0.9600 . ?
C23 H23C 0.9600 . ?
C65 H65A 0.9600 . ?
C65 H65B 0.9600 . ?
C65 H65C 0.9600 . ?
C50 H50A 0.9600 . ?
C50 H50B 0.9600 . ?
C50 H50C 0.9600 . ?
C85 H85A 0.9600 . ?
C85 H85B 0.9600 . ?
C85 H85C 0.9600 . ?
C24 H24A 0.9600 . ?
C24 H24B 0.9600 . ?
C24 H24C 0.9600 . ?
C93 H93A 0.9600 . ?
C93 H93B 0.9600 . ?
C93 H93C 0.9600 . ?
C39 H39A 0.9600 . ?
C39 H39B 0.9600 . ?
C39 H39C 0.9600 . ?
C89 H89A 0.9600 . ?
C89 H89B 0.9600 . ?
C89 H89C 0.9600 . ?
C25 H25A 0.9600 . ?
C25 H25B 0.9600 . ?
C25 H25C 0.9600 . ?
C40 H40A 0.9600 . ?
C40 H40B 0.9600 . ?
C40 H40C 0.9600 . ?
C90 H90A 0.9600 . ?
C90 H90B 0.9600 . ?
C90 H90C 0.9600 . ?
C34 H34A 0.9600 . ?
C34 H34B 0.9600 . ?
C34 H34C 0.9600 . ?
C35 H35A 0.9600 . ?
C35 H35B 0.9600 . ?
C35 H35C 0.9600 . ?
C59 H59A 0.9600 . ?
C59 H59B 0.9600 . ?
C59 H59C 0.9600 . ?
C94 H94A 0.9600 . ?
C94 H94B 0.9600 . ?
C94 H94C 0.9600 . ?
C60 H60A 0.9600 . ?
C60 H60B 0.9600 . ?
C60 H60C 0.9600 . ?
C95 H95A 0.9600 . ?
C95 H95B 0.9600 . ?
C95 H95C 0.9600 . ?
C75 H75A 0.9600 . ?
C75 H75B 0.9600 . ?
C75 H75C 0.9600 . ?
Cu1 O1 2.095(10) 3_666 ?
Cu1 O1 2.095(10) . ?
Cu1 O2 2.107(9) 3_666 ?
Cu1 O2 2.107(9) . ?
Cu1 N1 1.987(10) . ?
Cu1 N1 1.987(10) 3_666 ?
F1 C2 1.346(18) . ?
F2 C2 1.31(2) . ?
F4 C5 1.36(3) . ?
F3 C2 1.33(2) . ?
F5 C5 1.44(3) . ?
F6 C5 1.30(3) . ?
O1 C1 1.241(16) . ?
O2 C4 1.269(16) . ?
N2 H2A 0.8900 . ?
N2 H2B 0.8900 . ?
N2 C13 1.489(13) . ?
N2 C14 1.486(14) . ?
N1 C6 1.334(15) . ?
N1 C10 1.351(15) . ?
C13 H13A 0.9700 . ?
C13 H13B 0.9700 . ?
C13 C12 1.501(15) . ?
C4 C3 1.371(18) . ?
C4 C5 1.47(2) . ?
C4 C5A 1.55(2) . ?
C15 C14 1.481(19) . ?
C15 C16 1.31(2) . ?
C15 C20 1.269(19) . ?
C1 C3 1.403(19) . ?
C1 C2 1.51(2) . ?
C12 H12A 0.9700 . ?
C12 H12B 0.9700 . ?
C12 C11 1.453(17) . ?
C11 H11A 0.9700 . ?
C11 H11B 0.9700 . ?
C11 C8 1.538(17) . ?
C8 C7 1.388(18) . ?
C8 C9 1.386(19) . ?
C6 H6 0.9300 . ?
C6 C7 1.407(17) . ?
C3 H3 0.9300 . ?
C14 H14A 0.9700 . ?
C14 H14B 0.9700 . ?
C10 H10 0.9300 . ?
C10 C9 1.370(18) . ?
C7 H7 0.9300 . ?
C9 H9 0.9300 . ?
C16 H16 0.9300 . ?
C16 C17 1.44(2) . ?
S18 H18 1.1999 . ?
S18 C19 1.78(2) . ?
C20 H20 0.9300 . ?
C20 C106 1.40(2) . ?
C17 H17 0.9300 . ?
C17 C19 1.19(2) . ?
C19 C106 1.45(3) . ?
Cl1 C101 1.80(2) . ?
Cl2 C103 1.818(19) . ?
C101 H10D 0.9700 . ?
C101 H10E 0.9700 . ?
C101 Cl6 1.812(19) . ?
Cl3 C102 1.805(18) . ?
Cl4 C102 1.764(18) . ?
C102 H10H 0.9700 . ?
C102 H10I 0.9700 . ?
Cl5 C103 1.801(19) . ?
C103 H10F 0.9700 . ?
C103 H10G 0.9700 . ?
Cl7 C104 1.799(18) . ?
Cl8 C104 1.758(17) . ?
C104 H10J 0.9700 . ?
C104 H10K 0.9700 . ?
Cl9 C105 1.744(15) . ?
Cl C105 1.736(15) . ?
C108 H10N 0.9700 . ?
C108 H10O 0.9700 . ?
C108 ClA 1.730(15) . ?
C108 Cl9A 1.742(15) . ?
C105 H10L 0.9700 . ?
C105 H10M 0.9700 . ?
C106 H106 0.9300 . ?
C32A C35A 1.49(3) . ?
C32A C33A 1.59(3) . ?
C32A C34A 1.53(3) . ?
C35A H35D 0.9600 . ?
C35A H35E 0.9600 . ?
C35A H35F 0.9600 . ?
C33A H33D 0.9600 . ?
C33A H33E 0.9600 . ?
C33A H33F 0.9600 . ?
C34A H34D 0.9600 . ?
C34A H34E 0.9600 . ?
C34A H34F 0.9600 . ?
C92A C93A 1.57(3) . ?
C92A C94A 1.63(4) . ?
C92A C95A 1.43(3) . ?
C93A H93D 0.9600 . ?
C93A H93E 0.9600 . ?
C93A H93F 0.9600 . ?
C94A H94D 0.9600 . ?
C94A H94E 0.9600 . ?
C94A H94F 0.9600 . ?
C95A H95D 0.9600 . ?
C95A H95E 0.9600 . ?
C95A H95F 0.9600 . ?
C74A C72A 1.51(3) . ?
C72A C75A 1.57(3) . ?
C72A C73A 1.61(3) . ?
C75A H75D 0.9600 . ?
C75A H75E 0.9600 . ?
C75A H75F 0.9600 . ?
C59A H59D 0.9600 . ?
C59A H59E 0.9600 . ?
C59A H59F 0.9600 . ?
C58A H58D 0.9600 . ?
C58A H58E 0.9600 . ?
C58A H58F 0.9600 . ?
C60A H60D 0.9600 . ?
C60A H60E 0.9600 . ?
C60A H60F 0.9600 . ?
C37A C38A 1.52(3) . ?
C37A C40A 1.56(4) . ?
C37A C39A 1.64(4) . ?
C38A H38D 0.9600 . ?
C38A H38E 0.9600 . ?
C38A H38F 0.9600 . ?
C40A H40D 0.9600 . ?
C40A H40E 0.9600 . ?
C40A H40F 0.9600 . ?
C39A H39D 0.9600 . ?
C39A H39E 0.9600 . ?
C39A H39F 0.9600 . ?
C87A C89A 1.51(3) . ?
C87A C88A 1.56(2) . ?
C87A C90A 1.62(3) . ?
C89A H89D 0.9600 . ?
C89A H89E 0.9600 . ?
C89A H89F 0.9600 . ?
C88A H88D 0.9600 . ?
C88A H88E 0.9600 . ?
C88A H88F 0.9600 . ?
C90A H90D 0.9600 . ?
C90A H90E 0.9600 . ?
C90A H90F 0.9600 . ?
C5A F4A 1.37(3) . ?
C5A F6A 1.25(3) . ?
C5A F5A 1.44(3) . ?

loop_
_geom_torsion_atom_site_label_1
_geom_torsion_atom_site_label_2
_geom_torsion_atom_site_label_3
_geom_torsion_atom_site_label_4
_geom_torsion
_geom_torsion_site_symmetry_1
_geom_torsion_site_symmetry_2
_geom_torsion_site_symmetry_3
_geom_torsion_site_symmetry_4
_geom_torsion_publ_flag
Ni1 O8 C31 O7 -20(2) . . . . ?
Ni1 O8 C31 C32 155.9(13) . . . . ?
Ni1 O34 C96 O33 -22(2) . . . . ?
Ni1 O34 C96 C97 156.0(10) . . . . ?
Ni1 O32 C91 O31 -27(2) . . . . ?
Ni1 O32 C91 C92 167(2) . . . . ?
Ni1 O6 C26 O5 -31.6(19) . . . . ?
Ni1 O6 C26 C27 144.0(10) . . . . ?
Ni7 O11 C41 O12 -15(2) . . . . ?
Ni7 O11 C41 C42 163.8(9) . . . . ?
Ni7 O13 C46 O14 -24.0(17) . . . . ?
Ni7 O13 C46 C47 154.7(9) . . . . ?
Ni7 O4 C21 O3 14(2) . . . . ?
Ni7 O4 C21 C22 -161.5(10) . . . . ?
Ni7 O10 C36 O9 5(3) . . . . ?
Ni7 O10 C36 C37 -162.1(13) . . . . ?
Ni8 O3 C21 O4 23(2) . . . . ?
Ni8 O3 C21 C22 -162.2(10) . . . . ?
Ni8 O5 C26 O6 13(2) . . . . ?
Ni8 O5 C26 C27 -162.5(9) . . . . ?
Ni8 O7 C31 O8 1(2) . . . . ?
Ni8 O7 C31 C32 -174.6(12) . . . . ?
Ni8 O9 C36 O10 27(2) . . . . ?
Ni8 O9 C36 C37 -166.2(13) . . . . ?
Ni6 O14 C46 O13 -5(2) . . . . ?
Ni6 O14 C46 C47 176.4(9) . . . . ?
Ni6 O15 C51 O16 19.1(19) . . . . ?
Ni6 O15 C51 C52 -158.9(9) . . . . ?
Ni6 O12 C41 O11 -21.4(18) . . . . ?
Ni6 O12 C41 C42 160.2(9) . . . . ?
Ni6 O17 C56 O35 17(2) . . . . ?
Ni6 O17 C56 C57 -161.5(9) . . . . ?
Ni2 O28 C81 O27 20.7(19) . . . . ?
Ni2 O28 C81 C82 -161.5(9) . . . . ?
Ni2 O31 C91 O32 12(2) . . . . ?
Ni2 O31 C91 C92 179(2) . . . . ?
Ni2 O33 C96 O34 -3(2) . . . . ?
Ni2 O33 C96 C97 179.0(10) . . . . ?
Ni2 O30 C86 O29 22(2) . . . . ?
Ni2 O30 C86 C87 -147(3) . . . . ?
Ni5 O16 C51 O15 12(2) . . . . ?
Ni5 O16 C51 C52 -170.1(9) . . . . ?
Ni5 O19 C61 O20 -25.9(18) . . . . ?
Ni5 O19 C61 C62 150.7(9) . . . . ?
Ni5 O35 C56 O17 16(2) . . . . ?
Ni5 O35 C56 C57 -166.1(9) . . . . ?
Ni5 O21 C66 O22 -18(2) . . . . ?
Ni5 O21 C66 C67 161.0(10) . . . . ?
Ni4 O23 C71 O24 -4(2) . . . . ?
Ni4 O23 C71 C72 168.2(12) . . . . ?
Ni4 O20 C61 O19 -2(2) . . . . ?
Ni4 O20 C61 C62 -178.5(9) . . . . ?
Ni4 O22 C66 O21 -9(2) . . . . ?
Ni4 O22 C66 C67 172.0(9) . . . . ?
Ni4 O25 C76 O26 -6(2) . . . . ?
Ni4 O25 C76 C77 177.8(9) . . . . ?
Ni3 O27 C81 O28 15(2) . . . . ?
Ni3 O27 C81 C82 -163.2(10) . . . . ?
Ni3 O24 C71 O23 -7(2) . . . . ?
Ni3 O24 C71 C72 -178.5(12) . . . . ?
Ni3 O26 C76 O25 -5(2) . . . . ?
Ni3 O26 C76 C77 171.2(10) . . . . ?
Ni3 O29 C86 O30 18(2) . . . . ?
Ni3 O29 C86 C87 -172(2) . . . . ?
Cr1 O8 C31 O7 -20(2) . . . . ?
Cr1 O8 C31 C32A 170.3(15) . . . . ?
Cr1 O34 C96 O33 -22(2) . . . . ?
Cr1 O34 C96 C97 156.0(10) . . . . ?
Cr1 O32 C91 O31 -27(2) . . . . ?
Cr1 O32 C91 C92A 138.1(15) . . . . ?
Cr1 O6 C26 O5 -31.6(19) . . . . ?
Cr1 O6 C26 C27 144.0(10) . . . . ?
Cr7 O11 C41 O12 -15(2) . . . . ?
Cr7 O11 C41 C42 163.8(9) . . . . ?
Cr7 O13 C46 O14 -24.0(17) . . . . ?
Cr7 O13 C46 C47 154.7(9) . . . . ?
Cr7 O4 C21 O3 14(2) . . . . ?
Cr7 O4 C21 C22 -161.5(10) . . . . ?
Cr7 O10 C36 O9 5(3) . . . . ?
Cr7 O10 C36 C37A 169.8(18) . . . . ?
Cr8 O3 C21 O4 23(2) . . . . ?
Cr8 O3 C21 C22 -162.2(10) . . . . ?
Cr8 O5 C26 O6 13(2) . . . . ?
Cr8 O5 C26 C27 -162.5(9) . . . . ?
Cr8 O7 C31 O8 1(2) . . . . ?
Cr8 O7 C31 C32A 171.1(15) . . . . ?
Cr8 O9 C36 O10 27(2) . . . . ?
Cr8 O9 C36 C37A -137.9(19) . . . . ?
Cr6 O14 C46 O13 -5(2) . . . . ?
Cr6 O14 C46 C47 176.4(9) . . . . ?
Cr6 O15 C51 O16 19.1(19) . . . . ?
Cr6 O15 C51 C52 -158.9(9) . . . . ?
Cr6 O12 C41 O11 -21.4(18) . . . . ?
Cr6 O12 C41 C42 160.2(9) . . . . ?
Cr6 O17 C56 O35 17(2) . . . . ?
Cr6 O17 C56 C57 -161.5(9) . . . . ?
Cr2 O28 C81 O27 20.7(19) . . . . ?
Cr2 O28 C81 C82 -161.5(9) . . . . ?
Cr2 O31 C91 O32 12(2) . . . . ?
Cr2 O31 C91 C92A -153.7(14) . . . . ?
Cr2 O33 C96 O34 -3(2) . . . . ?
Cr2 O33 C96 C97 179.0(10) . . . . ?
Cr2 O30 C86 O29 22(2) . . . . ?
Cr2 O30 C86 C87A -163.5(13) . . . . ?
Cr5 O16 C51 O15 12(2) . . . . ?
Cr5 O16 C51 C52 -170.1(9) . . . . ?
Cr5 O19 C61 O20 -25.9(18) . . . . ?
Cr5 O19 C61 C62 150.7(9) . . . . ?
Cr5 O35 C56 O17 16(2) . . . . ?
Cr5 O35 C56 C57 -166.1(9) . . . . ?
Cr5 O21 C66 O22 -18(2) . . . . ?
Cr5 O21 C66 C67 161.0(10) . . . . ?
Cr4 O23 C71 O24 -4(2) . . . . ?
Cr4 O23 C71 C72A -173.7(16) . . . . ?
Cr4 O20 C61 O19 -2(2) . . . . ?
Cr4 O20 C61 C62 -178.5(9) . . . . ?
Cr4 O22 C66 O21 -9(2) . . . . ?
Cr4 O22 C66 C67 172.0(9) . . . . ?
Cr4 O25 C76 O26 -6(2) . . . . ?
Cr4 O25 C76 C77 177.8(9) . . . . ?
Cr3 O27 C81 O28 15(2) . . . . ?
Cr3 O27 C81 C82 -163.2(10) . . . . ?
Cr3 O24 C71 O23 -7(2) . . . . ?
Cr3 O24 C71 C72A 162.8(17) . . . . ?
Cr3 O26 C76 O25 -5(2) . . . . ?
Cr3 O26 C76 C77 171.2(10) . . . . ?
Cr3 O29 C86 O30 18(2) . . . . ?
Cr3 O29 C86 C87A -156.7(14) . . . . ?
O11 C41 C42 C43 -5.2(18) . . . . ?
O11 C41 C42 C44 117.6(14) . . . . ?
O11 C41 C42 C45 -123.7(14) . . . . ?
O13 C46 C47 C48 136.7(13) . . . . ?
O13 C46 C47 C49 11.2(19) . . . . ?
O13 C46 C47 C50 -104.8(14) . . . . ?
O4 C21 C22 C23 -147.0(14) . . . . ?
O4 C21 C22 C24 106.8(15) . . . . ?
O4 C21 C22 C25 -16(2) . . . . ?
O10 C36 C37 C38 -24(3) . . . . ?
O10 C36 C37 C39 -130.4(16) . . . . ?
O10 C36 C37 C40 101(2) . . . . ?
O10 C36 C37A C38A 66(4) . . . . ?
O10 C36 C37A C40A -175(3) . . . . ?
O10 C36 C37A C39A -45(3) . . . . ?
O16 C51 C52 C53 -113.7(14) . . . . ?
O16 C51 C52 C54 129.7(14) . . . . ?
O16 C51 C52 C55 8(2) . . . . ?
O8 C31 C32 C33 -167.0(19) . . . . ?
O8 C31 C32 C34 -47(3) . . . . ?
O8 C31 C32 C35 70(2) . . . . ?
O8 C31 C32A C35A 106(2) . . . . ?
O8 C31 C32A C33A -134(2) . . . . ?
O8 C31 C32A C34A -13(3) . . . . ?
O14 C46 C47 C48 -44.5(17) . . . . ?
O14 C46 C47 C49 -170.0(15) . . . . ?
O14 C46 C47 C50 74.0(15) . . . . ?
O34 C96 C97 C98 134.4(13) . . . . ?
O34 C96 C97 C99 -111.8(16) . . . . ?
O34 C96 C97 C100 12(2) . . . . ?
O23 C71 C72 C73 -174.9(18) . . . . ?
O23 C71 C72 C74 -47(2) . . . . ?
O23 C71 C72 C75 73(2) . . . . ?
O23 C71 C72A C74A 1(3) . . . . ?
O23 C71 C72A C75A 120(3) . . . . ?
O23 C71 C72A C73A -129(3) . . . . ?
O15 C51 C52 C53 64.4(17) . . . . ?
O15 C51 C52 C54 -52.2(17) . . . . ?
O15 C51 C52 C55 -174.1(14) . . . . ?
O27 C81 C82 C83 -54.8(17) . . . . ?
O27 C81 C82 C84 -170.3(14) . . . . ?
O27 C81 C82 C85 63.7(19) . . . . ?
O32 C91 C92 C93 -45(4) . . . . ?
O32 C91 C92 C94 67(3) . . . . ?
O32 C91 C92 C95 -166(3) . . . . ?
O32 C91 C92A C93A 17(3) . . . . ?
O32 C91 C92A C94A 128.0(19) . . . . ?
O32 C91 C92A C95A -104(3) . . . . ?
O28 C81 C82 C83 127.2(14) . . . . ?
O28 C81 C82 C84 11.7(19) . . . . ?
O28 C81 C82 C85 -114.3(16) . . . . ?
O6 C26 C27 C28 15.8(18) . . . . ?
O6 C26 C27 C29 -103.1(16) . . . . ?
O6 C26 C27 C30 136.6(14) . . . . ?
O20 C61 C62 C63 -18.4(19) . . . . ?
O20 C61 C62 C64 101.7(15) . . . . ?
O20 C61 C62 C65 -140.6(16) . . . . ?
O31 C91 C92 C93 146(3) . . . . ?
O31 C91 C92 C94 -101(3) . . . . ?
O31 C91 C92 C95 26(4) . . . . ?
O31 C91 C92A C93A -177(2) . . . . ?
O31 C91 C92A C94A -66(2) . . . . ?
O31 C91 C92A C95A 62(3) . . . . ?
O12 C41 C42 C43 173.3(12) . . . . ?
O12 C41 C42 C44 -63.9(16) . . . . ?
O12 C41 C42 C45 54.8(17) . . . . ?
O19 C61 C62 C63 164.8(12) . . . . ?
O19 C61 C62 C64 -75.0(15) . . . . ?
O19 C61 C62 C65 42.6(18) . . . . ?
O22 C66 C67 C68 -2(2) . . . . ?
O22 C66 C67 C69 -125.5(15) . . . . ?
O22 C66 C67 C70 118.1(15) . . . . ?
O3 C21 C22 C23 37(2) . . . . ?
O3 C21 C22 C24 -68.6(18) . . . . ?
O3 C21 C22 C25 168.9(17) . . . . ?
O25 C76 C77 C78 -19.0(18) . . . . ?
O25 C76 C77 C79 -137.3(15) . . . . ?
O25 C76 C77 C80 98.1(17) . . . . ?
O35 C56 C57 C58 -101.3(19) . . . . ?
O35 C56 C57 C59 124(2) . . . . ?
O35 C56 C57 C60 10(2) . . . . ?
O35 C56 C57 C59A 169(2) . . . . ?
O35 C56 C57 C58A -74(2) . . . . ?
O35 C56 C57 C60A 62(3) . . . . ?
O17 C56 C57 C58 77(2) . . . . ?
O17 C56 C57 C59 -57(3) . . . . ?
O17 C56 C57 C60 -172(2) . . . . ?
O17 C56 C57 C59A -13(3) . . . . ?
O17 C56 C57 C58A 104(2) . . . . ?
O17 C56 C57 C60A -119(3) . . . . ?
O21 C66 C67 C68 179.0(15) . . . . ?
O21 C66 C67 C69 55.1(19) . . . . ?
O21 C66 C67 C70 -61.3(19) . . . . ?
O5 C26 C27 C28 -168.1(12) . . . . ?
O5 C26 C27 C29 73.0(16) . . . . ?
O5 C26 C27 C30 -47.3(17) . . . . ?
O7 C31 C32 C33 9(3) . . . . ?
O7 C31 C32 C34 129(2) . . . . ?
O7 C31 C32 C35 -114(2) . . . . ?
O7 C31 C32A C35A -65(3) . . . . ?
O7 C31 C32A C33A 55(3) . . . . ?
O7 C31 C32A C34A 176(2) . . . . ?
O33 C96 C97 C98 -47.2(17) . . . . ?
O33 C96 C97 C99 66.5(19) . . . . ?
O33 C96 C97 C100 -169.5(14) . . . . ?
O24 C71 C72 C73 -2(3) . . . . ?
O24 C71 C72 C74 125.9(19) . . . . ?
O24 C71 C72 C75 -114(2) . . . . ?
O24 C71 C72A C74A -170(3) . . . . ?
O24 C71 C72A C75A -51(3) . . . . ?
O24 C71 C72A C73A 60(3) . . . . ?
O26 C76 C77 C78 164.1(13) . . . . ?
O26 C76 C77 C79 45.8(18) . . . . ?
O26 C76 C77 C80 -78.8(18) . . . . ?
O9 C36 C37 C38 167(2) . . . . ?
O9 C36 C37 C39 61(2) . . . . ?
O9 C36 C37 C40 -67(2) . . . . ?
O9 C36 C37A C38A -127(3) . . . . ?
O9 C36 C37A C40A -8(4) . . . . ?
O9 C36 C37A C39A 122(3) . . . . ?
O30 C86 C87 C88 -17(4) . . . . ?
O30 C86 C87 C89 108(4) . . . . ?
O30 C86 C87 C90 -128(4) . . . . ?
O30 C86 C87A C89A 142(2) . . . . ?
O30 C86 C87A C88A 17(3) . . . . ?
O30 C86 C87A C90A -95(2) . . . . ?
O29 C86 C87 C88 173(3) . . . . ?
O29 C86 C87 C89 -62(3) . . . . ?
O29 C86 C87 C90 62(3) . . . . ?
O29 C86 C87A C89A -43(3) . . . . ?
O29 C86 C87A C88A -168(2) . . . . ?
O29 C86 C87A C90A 81(2) . . . . ?
Cu1 O1 C1 C3 -11(2) . . . . ?
Cu1 O1 C1 C2 170.4(9) . . . . ?
Cu1 O2 C4 C3 1.8(19) . . . . ?
Cu1 O2 C4 C5 -178.8(12) . . . . ?
Cu1 O2 C4 C5A 171.5(14) . . . . ?
Cu1 N1 C6 C7 173.5(12) . . . . ?
Cu1 N1 C10 C9 -171.8(15) . . . . ?
O1 C1 C3 C4 3(2) . . . . ?
O1 C1 C2 F1 -73.8(19) . . . . ?
O1 C1 C2 F2 165.0(15) . . . . ?
O1 C1 C2 F3 44(2) . . . . ?
O2 C4 C3 C1 2(2) . . . . ?
O2 C4 C5 F4 175(2) . . . . ?
O2 C4 C5 F5 -76(3) . . . . ?
O2 C4 C5 F6 42(2) . . . . ?
O2 C4 C5A F4A 136(2) . . . . ?
O2 C4 C5A F6A 1(4) . . . . ?
O2 C4 C5A F5A -125(3) . . . . ?
N2 C13 C12 C11 -79.3(15) . . . . ?
N1 C6 C7 C8 -1(2) . . . . ?
N1 C10 C9 C8 -3(3) . . . . ?
C13 N2 C14 C15 168.4(12) . . . . ?
C13 C12 C11 C8 -174.3(11) . . . . ?
C15 C16 C17 C19 -10(4) . . . . ?
C15 C20 C106 C19 2(4) . . . . ?
C12 C11 C8 C7 -97.4(17) . . . . ?
C12 C11 C8 C9 75(2) . . . . ?
C11 C8 C7 C6 179.8(14) . . . . ?
C11 C8 C9 C10 -178.3(16) . . . . ?
C6 N1 C10 C9 9(3) . . . . ?
C3 C4 C5 F4 -6(3) . . . . ?
C3 C4 C5 F5 103(2) . . . . ?
C3 C4 C5 F6 -138(2) . . . . ?
C3 C4 C5A F4A -53(3) . . . . ?
C3 C4 C5A F6A 172(3) . . . . ?
C3 C4 C5A F5A 46(3) . . . . ?
C3 C1 C2 F1 107.2(17) . . . . ?
C3 C1 C2 F2 -14(2) . . . . ?
C3 C1 C2 F3 -134.9(16) . . . . ?
C14 N2 C13 C12 176.4(11) . . . . ?
C14 C15 C16 C17 178.2(17) . . . . ?
C14 C15 C20 C106 -175.9(19) . . . . ?
C10 N1 C6 C7 -7(2) . . . . ?
C2 C1 C3 C4 -178.2(13) . . . . ?
C7 C8 C9 C10 -5(3) . . . . ?
C9 C8 C7 C6 7(3) . . . . ?
C5 C4 C3 C1 -177.1(16) . . . . ?
C16 C15 C14 N2 52(2) . . . . ?
C16 C15 C20 C106 -9(3) . . . . ?
C16 C17 C19 S18 -174.4(18) . . . . ?
C16 C17 C19 C106 3(4) . . . . ?
S18 C19 C106 C20 177.8(19) . . . . ?
C20 C15 C14 N2 -141.3(17) . . . . ?
C20 C15 C16 C17 12(3) . . . . ?
C17 C19 C106 C20 1(4) . . . . ?
C5A C4 C3 C1 -168.1(17) . . . . ?
